data_7160148
loop_
_publ_author_name
'Lei, Yu'
'Wen, Yinshan'
'Xu, Xiaoliang'
'Hu, Qiong'
'Chang, Meng'
'Qiang, Ruihua'
'Hu, Yimin'

_publ_section_title
;
 Design strategy and preliminary antiproliferative investigation of a
 modified lignan skeleton derived from aryne and statin.
;
_journal_issue 41
_journal_name_full 'Organic &amp; biomolecular chemistry'
_journal_page_first 8263
_journal_page_last 8267
_journal_paper_doi 10.1039/d4ob01264j
_journal_volume 22
_journal_year 2024
_chemical_formula_moiety 'C46 H46 F2 O6'
_chemical_formula_sum 'C46 H46 F2 O6'
_chemical_formula_weight 732.83
_space_group_crystal_system monoclinic
_space_group_IT_number 4
_space_group_name_Hall 'P 2yb'
_space_group_name_H-M_alt 'P 1 21 1'
_atom_sites_solution_hydrogens mixed
_atom_sites_solution_primary dual
_atom_sites_solution_secondary difmap
_audit_creation_date 2024-03-21
_audit_creation_method
;
Olex2 1.5
(compiled 2022.04.07 svn.rca3783a0 for OlexSys, GUI svn.r6498)
;
_audit_update_record
;
2024-03-21 deposited with the CCDC.	2024-09-17 downloaded from the CCDC.
;
_cell_angle_alpha 90
_cell_angle_beta 95.6730(10)
_cell_angle_gamma 90
_cell_formula_units_Z 4
_cell_length_a 12.1596(8)
_cell_length_b 12.2452(8)
_cell_length_c 27.3069(18)
_cell_measurement_reflns_used 7602
_cell_measurement_temperature 293.15(10)
_cell_measurement_theta_max 22.549
_cell_measurement_theta_min 2.239
_cell_volume 4046.0(5)
_computing_cell_refinement 'SAINT v8.34A (Bruker, 2013)'
_computing_data_collection 'Bruker SMART APEX II diffractometer'
_computing_data_reduction 'SAINT v8.34A (Bruker, 2013)'
_computing_molecular_graphics 'Olex2 1.5 (Dolomanov et al., 2009)'
_computing_publication_material 'Olex2 1.5 (Dolomanov et al., 2009)'
_computing_structure_refinement 'SHELXL 2019/3 (Sheldrick, 2015)'
_computing_structure_solution 'SHELXT 2014/4 (Sheldrick, 2014)'
_diffrn_ambient_temperature 293.15(10)
_diffrn_detector 'CCD area detector'
_diffrn_detector_area_resol_mean 7.9
_diffrn_detector_type 'CCD area detector'
_diffrn_measured_fraction_theta_full 0.998
_diffrn_measured_fraction_theta_max 0.997
_diffrn_measurement_device 'three-circle diffractometer'
_diffrn_measurement_device_type 'Bruker APEX-II CCD'
_diffrn_measurement_method '\f and \w scans'
_diffrn_radiation_monochromator graphite
_diffrn_radiation_probe x-ray
_diffrn_radiation_type MoK\a
_diffrn_radiation_wavelength 0.71073
_diffrn_reflns_av_R_equivalents 0.0323
_diffrn_reflns_av_unetI/netI 0.0520
_diffrn_reflns_Laue_measured_fraction_full 0.998
_diffrn_reflns_Laue_measured_fraction_max 0.997
_diffrn_reflns_limit_h_max 14
_diffrn_reflns_limit_h_min -14
_diffrn_reflns_limit_k_max 14
_diffrn_reflns_limit_k_min -14
_diffrn_reflns_limit_l_max 32
_diffrn_reflns_limit_l_min -31
_diffrn_reflns_number 31133
_diffrn_reflns_point_group_measured_fraction_full 0.990
_diffrn_reflns_point_group_measured_fraction_max 0.988
_diffrn_reflns_theta_full 25.242
_diffrn_reflns_theta_max 25.386
_diffrn_reflns_theta_min 1.499
_diffrn_source 'sealed X-ray tube'
_diffrn_source_current 30.0
_diffrn_source_power 1.5
_diffrn_source_target Mo
_diffrn_source_voltage 50.0
_diffrn_standards_number 0
_exptl_absorpt_coefficient_mu 0.085
_exptl_absorpt_correction_T_max 0.7452
_exptl_absorpt_correction_T_min 0.6839
_exptl_absorpt_correction_type multi-scan
_exptl_absorpt_process_details
;
SADABS-2014/5 (Bruker,2014/5) was used for absorption correction.
wR2(int) was 0.1299 before and 0.0538 after correction.
The Ratio of minimum to maximum transmission is 0.9177.
The \l/2 correction factor is 0.00150.
;
_exptl_crystal_colour colourless
_exptl_crystal_colour_primary colourless
_exptl_crystal_density_diffrn 1.203
_exptl_crystal_description block
_exptl_crystal_F_000 1552
_exptl_crystal_size_max 0.24
_exptl_crystal_size_mid 0.23
_exptl_crystal_size_min 0.2
_refine_diff_density_max 0.289
_refine_diff_density_min -0.220
_refine_diff_density_rms 0.038
_refine_ls_abs_structure_details
;
 Flack x determined using 3015 quotients [(I+)-(I-)]/[(I+)+(I-)]
 (Parsons, Flack and Wagner, Acta Cryst. B69 (2013) 249-259).
;
_refine_ls_abs_structure_Flack 0.3(4)
_refine_ls_extinction_method none
_refine_ls_goodness_of_fit_ref 1.028
_refine_ls_hydrogen_treatment constr
_refine_ls_matrix_type full
_refine_ls_number_parameters 1210
_refine_ls_number_reflns 14703
_refine_ls_number_restraints 686
_refine_ls_restrained_S_all 1.076
_refine_ls_R_factor_all 0.1106
_refine_ls_R_factor_gt 0.0612
_refine_ls_shift/su_max 0.007
_refine_ls_shift/su_mean 0.000
_refine_ls_structure_factor_coef Fsqd
_refine_ls_weighting_details 'w=1/[\s^2^(Fo^2^)+(0.1015P)^2^+0.1027P] where P=(Fo^2^+2Fc^2^)/3'
_refine_ls_weighting_scheme calc
_refine_ls_wR_factor_gt 0.1582
_refine_ls_wR_factor_ref 0.1907
_reflns_Friedel_coverage 0.888
_reflns_Friedel_fraction_full 0.982
_reflns_Friedel_fraction_max 0.979
_reflns_number_gt 8612
_reflns_number_total 14703
_reflns_threshold_expression 'I > 2\s(I)'
_cod_data_source_file d4ob01264j2.cif
_cod_data_source_block 171102a
_cod_depositor_comments 'Adding full bibliography for 7160148.cif.'
_cod_database_code 7160148
_shelx_shelxl_version_number 2019/3
_shelx_space_group_comment
;
The symmetry employed for this shelxl refinement is uniquely defined
by the following loop, which should always be used as a source of
symmetry information in preference to the above space-group names.
They are only intended as comments.
;
_shelx_estimated_absorpt_t_max 0.983
_shelx_estimated_absorpt_t_min 0.980
_olex2_refinement_description
;
1. Fixed Uiso
 At 1.2 times of:
  All C(H) groups, All C(H,H) groups
 At 1.5 times of:
  All C(H,H,H) groups
2. Restrained distances
 C52A-C53A
 1.54 with sigma of 0.01
 C91-C89 = C92-C91 = C90-C89
 1.54 with sigma of 0.01
 C7A-C6A = C7-C6
 1.54 with sigma of 0.01
 C89-C92
 2.515 with sigma of 0.02
3. Rigid bond restraints
 C52, C53
 with sigma for 1-2 distances of 0.01 and sigma for 1-3 distances of 0.02
4. Uiso/Uaniso restraints and constraints
O6 \\sim C42 \\sim C43 \\sim C44 \\sim C45 \\sim C46 \\sim O5 \\sim C42A \\sim
C43A \\sim C44A \\sim C45A \\sim C46A \\sim O5A: within 2A with sigma of 0.01
and sigma for terminal atoms of 0.02 within 2A
C52 \\sim C53: within 2A with sigma of 0.01 and sigma for terminal atoms of
0.02 within 2A
O11 \\sim C88 \\sim C89 \\sim C90 \\sim C91 \\sim C92 \\sim O12 \\sim C88A
\\sim C89A \\sim C90A \\sim C91A \\sim C92A \\sim O12A: within 2A with sigma of
0.01 and sigma for terminal atoms of 0.02 within 2A
C51 \\sim C52 \\sim C53 \\sim O9 \\sim O10 \\sim C52A \\sim C53A \\sim O9A
\\sim O10A: within 2A with sigma of 0.01 and sigma for terminal atoms of 0.02
within 2A
C5 \\sim C6 \\sim C7 \\sim O3 \\sim O4 \\sim C6A \\sim C7A \\sim O3A \\sim O4A:
within 2A with sigma of 0.01 and sigma for terminal atoms of 0.02 within 2A
C3 \\sim C1 \\sim C2 \\sim O1 \\sim O2 \\sim C1A \\sim C2A \\sim O1A \\sim O2A:
within 2A with sigma of 0.01 and sigma for terminal atoms of 0.02 within 2A
5. Same fragment restrains
{C3, C1A, C2A, O1A, O2A} sigma for 1-2: 0.01, 1-3: 0.04
as in
{C3, C1, C2, O1, O2}
{C5, C6A, C7A, O3A, O4A} sigma for 1-2: 0.01, 1-3: 0.04
as in
{C5, C6, C7, O3, O4}
{O6, C42A, C43A, C44A, C45A, C46A, O5A} sigma for 1-2: 0.01, 1-3: 0.04
as in
{O6, C42, C43, C44, C45, C46, O5}
{C51, C52A, C53A, O9A, O10A} sigma for 1-2: 0.01, 1-3: 0.04
as in
{C51, C52, C53, O9, O10}
{O11, C88A, C89A, C90A, C91A, C92A, O12A} sigma for 1-2: 0.01, 1-3: 0.04
as in
{O11, C88, C89, C90, C91, C92, O12}
6. Others
 Sof(C88A)=Sof(C89A)=Sof(H89A)=Sof(C90A)=Sof(H90D)=Sof(H90E)=Sof(H90F)=
 Sof(C91A)=Sof(H91C)=Sof(H91D)=Sof(C92A)=Sof(H92D)=Sof(H92E)=Sof(H92F)=
 Sof(O12A)=1-FVAR(1)
 Sof(C88)=Sof(C89)=Sof(H89)=Sof(C90)=Sof(H90A)=Sof(H90B)=Sof(H90C)=Sof(C91)=
 Sof(H91A)=Sof(H91B)=Sof(C92)=Sof(H92A)=Sof(H92B)=Sof(H92C)=Sof(O12)=FVAR(1)
 Sof(C42A)=Sof(C43A)=Sof(H43A)=Sof(C44A)=Sof(H44D)=Sof(H44E)=Sof(H44F)=
 Sof(C45A)=Sof(H45C)=Sof(H45D)=Sof(C46A)=Sof(H46D)=Sof(H46E)=Sof(H46F)=Sof(O5A)=
 1-FVAR(2)
 Sof(C42)=Sof(C43)=Sof(H43)=Sof(C44)=Sof(H44A)=Sof(H44B)=Sof(H44C)=Sof(C45)=
 Sof(H45A)=Sof(H45B)=Sof(C46)=Sof(H46A)=Sof(H46B)=Sof(H46C)=Sof(O5)=FVAR(2)
 Sof(C52A)=Sof(H52C)=Sof(H52D)=Sof(C53A)=Sof(H53D)=Sof(H53E)=Sof(H53F)=
 Sof(O9A)=Sof(O10A)=1-FVAR(3)
 Sof(C52)=Sof(H52A)=Sof(H52B)=Sof(C53)=Sof(H53A)=Sof(H53B)=Sof(H53C)=Sof(O9)=
 Sof(O10)=FVAR(3)
 Sof(C6A)=Sof(H6AA)=Sof(H6AB)=Sof(C7A)=Sof(H7AA)=Sof(H7AB)=Sof(H7AC)=Sof(O3A)=
 Sof(O4A)=1-FVAR(4)
 Sof(C6)=Sof(H6A)=Sof(H6B)=Sof(C7)=Sof(H7A)=Sof(H7B)=Sof(H7C)=Sof(O3)=Sof(O4)=
 FVAR(4)
 Sof(C1A)=Sof(H1AA)=Sof(H1AB)=Sof(H1AC)=Sof(C2A)=Sof(H2AA)=Sof(H2AB)=Sof(O1A)=
 Sof(O2A)=1-FVAR(5)
 Sof(C1)=Sof(H1A)=Sof(H1B)=Sof(H1C)=Sof(C2)=Sof(H2A)=Sof(H2B)=Sof(O1)=Sof(O2)=
 FVAR(5)
 Fixed Z: C45A(0.772789)
7.a Riding coordinates:
 C90(H90A,H90B,H90C), C44A(H44D,H44E,H44F)
7.b Ternary CH refined with riding coordinates:
 C31(H31), C32(H32), C39(H39), C43(H43), C77(H77), C78(H78), C85(H85),
 C89(H89), C43A(H43A), C89A(H89A)
7.c Secondary CH2 refined with riding coordinates:
 C2(H2A,H2B), C6(H6A,H6B), C8(H8A,H8B), C15(H15A,H15B), C40(H40A,H40B),
 C45(H45A,H45B), C2A(H2AA,H2AB), C6A(H6AA,H6AB), C48(H48A,H48B), C52(H52A,H52B),
  C54(H54A,H54B), C61(H61A,H61B), C86(H86A,H86B), C91(H91A,H91B), C45A(H45C,
 H45D), C52A(H52C,H52D), C91A(H91C,H91D)
7.d Aromatic/amide H refined with riding coordinates:
 C11(H11), C19(H19), C20(H20), C22(H22), C23(H23), C25(H25), C26(H26),
 C28(H28), C29(H29), C34(H34), C35(H35), C37(H37), C57(H57), C65(H65), C66(H66),
  C68(H68), C69(H69), C71(H71), C72(H72), C74(H74), C75(H75), C80(H80),
 C81(H81), C83(H83)
7.e Idealised Me refined as rotating group:
 C1(H1A,H1B,H1C), C7(H7A,H7B,H7C), C30(H30A,H30B,H30C), C41(H41A,H41B,H41C),
 C44(H44A,H44B,H44C), C46(H46A,H46B,H46C), C1A(H1AA,H1AB,H1AC), C7A(H7AA,H7AB,
 H7AC), C47(H47A,H47B,H47C), C53(H53A,H53B,H53C), C76(H76A,H76B,H76C), C87(H87A,
 H87B,H87C), C92(H92A,H92B,H92C), C46A(H46D,H46E,H46F), C53A(H53D,H53E,H53F),
 C90A(H90D,H90E,H90F), C92A(H92D,H92E,H92F)
;
_olex2_submission_special_instructions 'No special instructions were received'

loop_
_space_group_symop_operation_xyz
'x, y, z'
'-x, y+1/2, -z'

loop_
_atom_site_label
_atom_site_type_symbol
_atom_site_fract_x
_atom_site_fract_y
_atom_site_fract_z
_atom_site_U_iso_or_equiv
_atom_site_adp_type
_atom_site_occupancy
_atom_site_site_symmetry_order
_atom_site_calc_flag
_atom_site_refinement_flags_posn
_atom_site_refinement_flags_adp
_atom_site_refinement_flags_occupancy
_atom_site_disorder_assembly
_atom_site_disorder_group
C3 C 0.6741(6) 0.1885(5) 1.1415(2) 0.0649(15) Uani 1 1 d D U . . .
C1 C 0.619(3) 0.3108(17) 1.2354(5) 0.127(6) Uani 0.65(4) 1 d D U P A 1
H1A H 0.553941 0.267509 1.238122 0.190 Uiso 0.65(4) 1 calc R U P A 1
H1B H 0.616506 0.374631 1.255700 0.190 Uiso 0.65(4) 1 calc R U P A 1
H1C H 0.683390 0.268595 1.246134 0.190 Uiso 0.65(4) 1 calc R U P A 1
C2 C 0.6233(19) 0.3436(14) 1.1842(6) 0.096(4) Uani 0.65(4) 1 d D U P A 1
H2A H 0.573571 0.404598 1.176665 0.115 Uiso 0.65(4) 1 calc R U P A 1
H2B H 0.697604 0.367287 1.179411 0.115 Uiso 0.65(4) 1 calc R U P A 1
O1 O 0.7685(10) 0.215(3) 1.1497(12) 0.088(6) Uani 0.65(4) 1 d D U P A 1
O2 O 0.5919(10) 0.2532(13) 1.1514(6) 0.080(3) Uani 0.65(4) 1 d D U P A 1
C4 C 0.6345(4) 0.0922(4) 1.10961(18) 0.0567(13) Uani 1 1 d . . . . .
C5 C 0.5672(6) 0.0190(5) 1.1404(2) 0.0714(16) Uani 1 1 d D U . . .
C6 C 0.549(3) -0.050(2) 1.2188(8) 0.103(5) Uani 0.42(3) 1 d D U P B 1
H6A H 0.592096 -0.112267 1.230842 0.124 Uiso 0.42(3) 1 calc R U P B 1
H6B H 0.480121 -0.074836 1.201282 0.124 Uiso 0.42(3) 1 calc R U P B 1
C7 C 0.527(3) 0.026(3) 1.2600(10) 0.136(7) Uani 0.42(3) 1 d D U P B 1
H7A H 0.457904 0.062288 1.252180 0.204 Uiso 0.42(3) 1 calc R U P B 1
H7B H 0.585463 0.079280 1.264347 0.204 Uiso 0.42(3) 1 calc R U P B 1
H7C H 0.525209 -0.015186 1.289775 0.204 Uiso 0.42(3) 1 calc R U P B 1
O3 O 0.4849(18) -0.026(4) 1.1242(17) 0.091(8) Uani 0.42(3) 1 d D U P B 1
O4 O 0.611(2) 0.019(2) 1.1872(4) 0.093(4) Uani 0.42(3) 1 d D U P B 1
C8 C 0.5642(4) 0.1279(5) 1.06218(19) 0.0617(14) Uani 1 1 d . . . . .
H8A H 0.486146 0.128773 1.066924 0.074 Uiso 1 1 calc R U . . .
H8B H 0.585794 0.199780 1.051738 0.074 Uiso 1 1 calc R U . . .
C9 C 0.5888(4) 0.0421(4) 1.02533(18) 0.0487(12) Uani 1 1 d . . . . .
C10 C 0.5325(4) 0.0167(4) 0.98020(17) 0.0476(12) Uani 1 1 d . . . . .
C11 C 0.5750(4) -0.0685(4) 0.95347(17) 0.0462(11) Uani 1 1 d . . . . .
H11 H 0.535677 -0.089003 0.923961 0.055 Uiso 1 1 calc R U . . .
C12 C 0.6716(4) -0.1242(4) 0.96812(17) 0.0437(11) Uani 1 1 d . . . . .
C13 C 0.7292(4) -0.0956(4) 1.01375(17) 0.0450(11) Uani 1 1 d . . . . .
C14 C 0.6857(4) -0.0134(4) 1.04189(17) 0.0470(12) Uani 1 1 d . . . . .
C15 C 0.7320(4) 0.0284(5) 1.09171(19) 0.0605(14) Uani 1 1 d . . . . .
H15A H 0.795042 0.075706 1.088971 0.073 Uiso 1 1 calc R U . . .
H15B H 0.754043 -0.031436 1.113814 0.073 Uiso 1 1 calc R U . . .
C16 C 0.8322(4) -0.1451(4) 1.03265(18) 0.0518(12) Uani 1 1 d . . . . .
C17 C 0.9175(4) -0.1870(4) 1.04946(18) 0.0531(13) Uani 1 1 d . . . . .
C18 C 1.0150(4) -0.2422(4) 1.06933(19) 0.0530(13) Uani 1 1 d . . . . .
C19 C 1.0302(5) -0.3526(5) 1.0586(2) 0.0780(17) Uani 1 1 d . . . . .
H19 H 0.976884 -0.389517 1.038135 0.094 Uiso 1 1 calc R U . . .
C20 C 1.1229(6) -0.4063(6) 1.0778(3) 0.096(2) Uani 1 1 d . . . . .
H20 H 1.133852 -0.479349 1.070301 0.116 Uiso 1 1 calc R U . . .
C21 C 1.1984(5) -0.3514(7) 1.1082(3) 0.086(2) Uani 1 1 d . . . . .
C22 C 1.1879(5) -0.2451(7) 1.1200(2) 0.0792(19) Uani 1 1 d . . . . .
H22 H 1.242203 -0.210058 1.140644 0.095 Uiso 1 1 calc R U . . .
C23 C 1.0935(4) -0.1888(5) 1.1003(2) 0.0658(15) Uani 1 1 d . . . . .
H23 H 1.083831 -0.115696 1.108116 0.079 Uiso 1 1 calc R U . . .
C24 C 0.7105(4) -0.2111(4) 0.93585(18) 0.0469(12) Uani 1 1 d . . . . .
C25 C 0.7528(4) -0.3096(4) 0.95494(19) 0.0530(12) Uani 1 1 d . . . . .
H25 H 0.759056 -0.320736 0.988786 0.064 Uiso 1 1 calc R U . . .
C26 C 0.7858(5) -0.3911(4) 0.9246(2) 0.0636(14) Uani 1 1 d . . . . .
H26 H 0.816188 -0.455864 0.937559 0.076 Uiso 1 1 calc R U . . .
C27 C 0.7725(5) -0.3738(5) 0.8753(2) 0.0709(16) Uani 1 1 d . . . . .
C28 C 0.7320(5) -0.2784(6) 0.8546(2) 0.0726(16) Uani 1 1 d . . . . .
H28 H 0.726096 -0.268396 0.820688 0.087 Uiso 1 1 calc R U . . .
C29 C 0.7002(4) -0.1970(5) 0.88549(19) 0.0581(13) Uani 1 1 d . . . . .
H29 H 0.671441 -0.131989 0.872093 0.070 Uiso 1 1 calc R U . . .
C30 C 0.5376(5) 0.2425(5) 0.9333(3) 0.0789(17) Uani 1 1 d . . . . .
H30A H 0.502774 0.289426 0.955362 0.118 Uiso 1 1 calc R U . . .
H30B H 0.556065 0.283959 0.905437 0.118 Uiso 1 1 calc R U . . .
H30C H 0.603718 0.212141 0.950112 0.118 Uiso 1 1 calc R U . . .
C31 C 0.4579(4) 0.1496(4) 0.91581(19) 0.0541(13) Uani 1 1 d . . . . .
H31 H 0.494207 0.103097 0.893026 0.065 Uiso 1 1 calc R U . . .
C32 C 0.4299(4) 0.0796(4) 0.95932(18) 0.0510(12) Uani 1 1 d . . . . .
H32 H 0.411739 0.130352 0.985081 0.061 Uiso 1 1 calc R U . . .
C33 C 0.3297(4) 0.0075(4) 0.94772(18) 0.0481(12) Uani 1 1 d . . . . .
C34 C 0.3044(4) -0.0708(5) 0.98145(19) 0.0575(14) Uani 1 1 d . . . . .
H34 H 0.350840 -0.079431 1.010343 0.069 Uiso 1 1 calc R U . . .
C35 C 0.2123(4) -0.1363(5) 0.9734(2) 0.0639(15) Uani 1 1 d . . . . .
H35 H 0.198226 -0.188216 0.996804 0.077 Uiso 1 1 calc R U . . .
C36 C 0.1408(5) -0.1264(5) 0.9314(2) 0.0681(16) Uani 1 1 d . . . . .
C37 C 0.1645(4) -0.0478(6) 0.8982(2) 0.0668(15) Uani 1 1 d . . . . .
H37 H 0.116510 -0.038815 0.869852 0.080 Uiso 1 1 calc R U . . .
C38 C 0.2588(4) 0.0200(5) 0.90534(18) 0.0551(13) Uani 1 1 d . . . . .
C39 C 0.2815(4) 0.1040(5) 0.86719(19) 0.0612(14) Uani 1 1 d . . . . .
H39 H 0.319274 0.068413 0.841415 0.073 Uiso 1 1 calc R U . . .
C40 C 0.3521(4) 0.1954(5) 0.8887(2) 0.0642(14) Uani 1 1 d . . . . .
H40A H 0.311865 0.236919 0.911367 0.077 Uiso 1 1 calc R U . . .
H40B H 0.370448 0.244058 0.862689 0.077 Uiso 1 1 calc R U . . .
C41 C 0.0388(5) -0.1987(7) 0.9216(3) 0.097(2) Uani 1 1 d . . . . .
H41A H 0.059265 -0.273671 0.927233 0.146 Uiso 1 1 calc R U . . .
H41B H 0.008078 -0.189592 0.888104 0.146 Uiso 1 1 calc R U . . .
H41C H -0.015118 -0.178166 0.943332 0.146 Uiso 1 1 calc R U . . .
F1 F 1.2911(3) -0.4057(4) 1.12865(18) 0.1252(16) Uani 1 1 d . . . . .
F2 F 0.8048(4) -0.4530(3) 0.84487(14) 0.1181(15) Uani 1 1 d . . . . .
O6 O 0.1765(3) 0.1476(4) 0.84537(13) 0.0764(12) Uani 1 1 d D U . . .
C42 C 0.1716(7) 0.1898(10) 0.7990(3) 0.095(3) Uani 0.807(8) 1 d D U P C 1
C43 C 0.0641(7) 0.2455(10) 0.7848(3) 0.106(3) Uani 0.807(8) 1 d D U P C 1
H43 H 0.006520 0.208623 0.801343 0.127 Uiso 0.807(8) 1 calc R U P C 1
C44 C 0.0743(11) 0.3602(12) 0.8033(5) 0.131(4) Uani 0.807(8) 1 d D U P C 1
H44A H 0.075865 0.360267 0.838564 0.196 Uiso 0.807(8) 1 calc R U P C 1
H44B H 0.012262 0.402118 0.789404 0.196 Uiso 0.807(8) 1 calc R U P C 1
H44C H 0.141373 0.391777 0.793976 0.196 Uiso 0.807(8) 1 calc R U P C 1
C45 C 0.0326(10) 0.2417(13) 0.7305(4) 0.140(4) Uani 0.807(8) 1 d D U P C 1
H45A H -0.024934 0.295253 0.722092 0.168 Uiso 0.807(8) 1 calc R U P C 1
H45B H 0.096244 0.262380 0.713760 0.168 Uiso 0.807(8) 1 calc R U P C 1
C46 C -0.0059(15) 0.1368(18) 0.7124(6) 0.199(6) Uani 0.807(8) 1 d D U P C 1
H46A H -0.018307 0.138872 0.677158 0.299 Uiso 0.807(8) 1 calc R U P C 1
H46B H -0.073789 0.119139 0.725835 0.299 Uiso 0.807(8) 1 calc R U P C 1
H46C H 0.048589 0.082234 0.722200 0.299 Uiso 0.807(8) 1 calc R U P C 1
O5 O 0.2486(5) 0.1864(8) 0.7753(2) 0.118(3) Uani 0.807(8) 1 d D U P C 1
C1A C 0.551(4) 0.299(3) 1.2387(10) 0.114(8) Uani 0.35(4) 1 d D U P A 2
H1AA H 0.471641 0.291384 1.233765 0.170 Uiso 0.35(4) 1 calc R U P A 2
H1AB H 0.569125 0.357316 1.261632 0.170 Uiso 0.35(4) 1 calc R U P A 2
H1AC H 0.582960 0.232347 1.251386 0.170 Uiso 0.35(4) 1 calc R U P A 2
C2A C 0.593(3) 0.325(3) 1.1919(11) 0.095(5) Uani 0.35(4) 1 d D U P A 2
H2AA H 0.549180 0.383208 1.175684 0.114 Uiso 0.35(4) 1 calc R U P A 2
H2AB H 0.668611 0.349540 1.197725 0.114 Uiso 0.35(4) 1 calc R U P A 2
O1A O 0.7659(17) 0.203(6) 1.160(2) 0.079(9) Uani 0.35(4) 1 d D U P A 2
O2A O 0.5872(17) 0.229(3) 1.1607(12) 0.086(4) Uani 0.35(4) 1 d D U P A 2
C6A C 0.581(2) -0.0828(19) 1.2167(6) 0.113(4) Uani 0.58(3) 1 d D U P B 2
H6AA H 0.623995 -0.148913 1.223665 0.136 Uiso 0.58(3) 1 calc R U P B 2
H6AB H 0.506604 -0.102865 1.204360 0.136 Uiso 0.58(3) 1 calc R U P B 2
C7A C 0.581(2) -0.014(2) 1.2621(6) 0.129(6) Uani 0.58(3) 1 d D U P B 2
H7AA H 0.533827 0.047887 1.255305 0.194 Uiso 0.58(3) 1 calc R U P B 2
H7AB H 0.654867 0.010251 1.272225 0.194 Uiso 0.58(3) 1 calc R U P B 2
H7AC H 0.554332 -0.056786 1.287989 0.194 Uiso 0.58(3) 1 calc R U P B 2
O3A O 0.4722(12) -0.004(3) 1.1322(13) 0.091(6) Uani 0.58(3) 1 d D U P B 2
O4A O 0.6320(13) -0.0155(16) 1.1806(5) 0.090(4) Uani 0.58(3) 1 d D U P B 2
C47 C 0.7413(8) 0.3688(8) 0.7503(3) 0.125(3) Uani 1 1 d . . . . .
H47A H 0.665305 0.346506 0.748109 0.187 Uiso 1 1 calc R U . . .
H47B H 0.752517 0.428995 0.772783 0.187 Uiso 1 1 calc R U . . .
H47C H 0.787621 0.308847 0.762037 0.187 Uiso 1 1 calc R U . . .
C48 C 0.7698(7) 0.4024(6) 0.7015(3) 0.103(2) Uani 1 1 d . . . . .
H48A H 0.847432 0.421647 0.703361 0.124 Uiso 1 1 calc R U . . .
H48B H 0.726873 0.466242 0.690640 0.124 Uiso 1 1 calc R U . . .
C49 C 0.6504(5) 0.3187(5) 0.6411(2) 0.0677(16) Uani 1 1 d . . . . .
C50 C 0.6271(5) 0.2140(5) 0.60976(19) 0.0634(14) Uani 1 1 d . . . . .
C51 C 0.5630(6) 0.1377(6) 0.6405(3) 0.0831(18) Uani 1 1 d D U . . .
C52 C 0.5645(17) 0.0422(14) 0.7161(6) 0.148(4) Uani 0.637(7) 1 d D U P D 1
H52A H 0.618908 -0.010022 0.730111 0.177 Uiso 0.637(7) 1 calc R U P D 1
H52B H 0.504124 0.002679 0.698268 0.177 Uiso 0.637(7) 1 calc R U P D 1
C53 C 0.5204(19) 0.1161(18) 0.7584(7) 0.163(6) Uani 0.637(7) 1 d D U P D 1
H53A H 0.465579 0.166103 0.743980 0.245 Uiso 0.637(7) 1 calc R U P D 1
H53B H 0.580839 0.156447 0.774912 0.245 Uiso 0.637(7) 1 calc R U P D 1
H53C H 0.488233 0.070242 0.781682 0.245 Uiso 0.637(7) 1 calc R U P D 1
O9 O 0.4788(7) 0.0907(7) 0.6238(3) 0.103(3) Uani 0.637(7) 1 d D U P D 1
O10 O 0.6147(8) 0.1193(9) 0.6835(3) 0.122(3) Uani 0.637(7) 1 d D U P D 1
C54 C 0.5564(4) 0.2406(5) 0.56131(18) 0.0641(15) Uani 1 1 d . . . . .
H54A H 0.478198 0.237328 0.565632 0.077 Uiso 1 1 calc R U . . .
H54B H 0.573642 0.312601 0.549439 0.077 Uiso 1 1 calc R U . . .
C55 C 0.5874(4) 0.1529(4) 0.52618(17) 0.0522(13) Uani 1 1 d . . . . .
C56 C 0.5331(4) 0.1231(4) 0.48104(17) 0.0475(12) Uani 1 1 d . . . . .
C57 C 0.5784(4) 0.0374(4) 0.45576(18) 0.0486(12) Uani 1 1 d . . . . .
H57 H 0.541437 0.014916 0.426037 0.058 Uiso 1 1 calc R U . . .
C58 C 0.6758(3) -0.0159(4) 0.47267(17) 0.0473(12) Uani 1 1 d . . . . .
C59 C 0.7307(4) 0.0180(5) 0.51853(18) 0.0531(13) Uani 1 1 d . . . . .
C60 C 0.6846(4) 0.1021(5) 0.54413(17) 0.0535(13) Uani 1 1 d . . . . .
C61 C 0.7272(5) 0.1516(5) 0.59343(18) 0.0674(16) Uani 1 1 d . . . . .
H61A H 0.788418 0.200826 0.589887 0.081 Uiso 1 1 calc R U . . .
H61B H 0.751260 0.095157 0.616998 0.081 Uiso 1 1 calc R U . . .
C62 C 0.8345(4) -0.0301(5) 0.53839(19) 0.0582(14) Uani 1 1 d . . . . .
C63 C 0.9174(4) -0.0731(5) 0.5559(2) 0.0621(14) Uani 1 1 d . . . . .
C64 C 1.0143(4) -0.1304(5) 0.5759(2) 0.0627(15) Uani 1 1 d . . . . .
C65 C 1.0912(5) -0.0818(6) 0.6089(2) 0.0765(17) Uani 1 1 d . . . . .
H65 H 1.080048 -0.010208 0.618565 0.092 Uiso 1 1 calc R U . . .
C66 C 1.1855(5) -0.1370(7) 0.6281(3) 0.092(2) Uani 1 1 d . . . . .
H66 H 1.237331 -0.103522 0.650590 0.111 Uiso 1 1 calc R U . . .
C67 C 1.1993(5) -0.2400(7) 0.6133(3) 0.087(2) Uani 1 1 d . . . . .
C68 C 1.1272(6) -0.2929(7) 0.5801(3) 0.097(2) Uani 1 1 d . . . . .
H68 H 1.140582 -0.364025 0.570255 0.117 Uiso 1 1 calc R U . . .
C69 C 1.0337(5) -0.2373(6) 0.5616(3) 0.0851(19) Uani 1 1 d . . . . .
H69 H 0.982587 -0.271822 0.539130 0.102 Uiso 1 1 calc R U . . .
C70 C 0.7172(4) -0.1034(4) 0.44202(19) 0.0528(13) Uani 1 1 d . . . . .
C71 C 0.7070(5) -0.0935(5) 0.3912(2) 0.0731(17) Uani 1 1 d . . . . .
H71 H 0.679148 -0.028813 0.377197 0.088 Uiso 1 1 calc R U . . .
C72 C 0.7365(6) -0.1754(6) 0.3609(2) 0.092(2) Uani 1 1 d . . . . .
H72 H 0.730403 -0.166748 0.326897 0.110 Uiso 1 1 calc R U . . .
C73 C 0.7744(7) -0.2685(6) 0.3822(3) 0.097(2) Uani 1 1 d . . . . .
C74 C 0.7899(5) -0.2842(5) 0.4327(3) 0.0772(17) Uani 1 1 d . . . . .
H74 H 0.819716 -0.348665 0.446272 0.093 Uiso 1 1 calc R U . . .
C75 C 0.7594(4) -0.2012(5) 0.4614(2) 0.0600(14) Uani 1 1 d . . . . .
H75 H 0.767053 -0.210194 0.495359 0.072 Uiso 1 1 calc R U . . .
C76 C 0.5330(5) 0.3436(5) 0.4289(3) 0.0818(18) Uani 1 1 d . . . . .
H76A H 0.495717 0.393747 0.448674 0.123 Uiso 1 1 calc R U . . .
H76B H 0.553136 0.380375 0.400089 0.123 Uiso 1 1 calc R U . . .
H76C H 0.598346 0.316593 0.447647 0.123 Uiso 1 1 calc R U . . .
C77 C 0.4566(4) 0.2486(4) 0.41372(19) 0.0561(13) Uani 1 1 d . . . . .
H77 H 0.494467 0.200742 0.392016 0.067 Uiso 1 1 calc R U . . .
C78 C 0.4305(4) 0.1811(4) 0.45919(17) 0.0493(12) Uani 1 1 d . . . . .
H78 H 0.410788 0.233646 0.483947 0.059 Uiso 1 1 calc R U . . .
C79 C 0.3314(4) 0.1058(4) 0.44856(18) 0.0499(12) Uani 1 1 d . . . . .
C80 C 0.3080(4) 0.0291(5) 0.4839(2) 0.0611(14) Uani 1 1 d . . . . .
H80 H 0.355843 0.023442 0.512557 0.073 Uiso 1 1 calc R U . . .
C81 C 0.2175(5) -0.0384(6) 0.4782(2) 0.0737(16) Uani 1 1 d . . . . .
H81 H 0.206186 -0.090019 0.502148 0.088 Uiso 1 1 calc R U . . .
C82 C 0.1438(5) -0.0295(6) 0.4369(2) 0.0754(18) Uani 1 1 d . . . . .
C83 C 0.1647(4) 0.0458(6) 0.4019(2) 0.0691(17) Uani 1 1 d . . . . .
H83 H 0.115184 0.051855 0.373764 0.083 Uiso 1 1 calc R U . . .
C84 C 0.2586(4) 0.1147(5) 0.40669(18) 0.0549(13) Uani 1 1 d . . . . .
C85 C 0.2823(4) 0.1919(5) 0.36628(18) 0.0592(14) Uani 1 1 d . . . . .
H85 H 0.322577 0.152664 0.342374 0.071 Uiso 1 1 calc R U . . .
C86 C 0.3499(4) 0.2881(5) 0.3854(2) 0.0637(14) Uani 1 1 d . . . . .
H86A H 0.308160 0.331315 0.406922 0.076 Uiso 1 1 calc R U . . .
H86B H 0.366925 0.333910 0.358200 0.076 Uiso 1 1 calc R U . . .
C87 C 0.0397(6) -0.1021(8) 0.4281(3) 0.117(3) Uani 1 1 d . . . . .
H87A H 0.059848 -0.177184 0.433710 0.176 Uiso 1 1 calc R U . . .
H87B H 0.007504 -0.093260 0.394779 0.176 Uiso 1 1 calc R U . . .
H87C H -0.012970 -0.080931 0.450296 0.176 Uiso 1 1 calc R U . . .
F3 F 1.2909(3) -0.2959(4) 0.6330(2) 0.1360(18) Uani 1 1 d . . . . .
F4 F 0.8020(6) -0.3533(4) 0.35231(18) 0.161(2) Uani 1 1 d . . . . .
O7 O 0.5906(4) 0.3942(5) 0.63968(19) 0.1075(17) Uani 1 1 d . . . . .
O8 O 0.7467(4) 0.3128(4) 0.66566(17) 0.0944(14) Uani 1 1 d . . . . .
O11 O 0.1768(3) 0.2296(4) 0.34186(13) 0.0855(13) Uani 1 1 d D U . . .
C88 C 0.173(2) 0.228(5) 0.2933(5) 0.125(4) Uani 0.340(8) 1 d D U P E 1
C89 C 0.055(2) 0.267(3) 0.2748(10) 0.156(4) Uani 0.340(8) 1 d D U P E 1
H89 H 0.005309 0.258720 0.300636 0.188 Uiso 0.340(8) 1 calc R U P E 1
C90 C 0.013(3) 0.204(3) 0.2299(12) 0.174(8) Uani 0.340(8) 1 d D U P E 1
H90A H -0.041892 0.151041 0.236893 0.261 Uiso 0.340(8) 1 d R U P E 1
H90B H 0.074198 0.167131 0.217563 0.261 Uiso 0.340(8) 1 d R U P E 1
H90C H -0.018862 0.254471 0.205663 0.261 Uiso 0.340(8) 1 d R U P E 1
C91 C 0.093(2) 0.385(3) 0.2712(9) 0.163(5) Uani 0.340(8) 1 d D U P E 1
H91A H 0.030808 0.430952 0.278059 0.196 Uiso 0.340(8) 1 calc R U P E 1
H91B H 0.150637 0.397078 0.297643 0.196 Uiso 0.340(8) 1 calc R U P E 1
C92 C 0.132(3) 0.425(3) 0.2270(11) 0.194(10) Uani 0.340(8) 1 d D U P E 1
H92A H 0.070702 0.437583 0.202712 0.291 Uiso 0.340(8) 1 calc R U P E 1
H92B H 0.181063 0.372488 0.214801 0.291 Uiso 0.340(8) 1 calc R U P E 1
H92C H 0.171094 0.492588 0.233749 0.291 Uiso 0.340(8) 1 calc R U P E 1
O12 O 0.257(2) 0.266(2) 0.2737(9) 0.120(7) Uani 0.340(8) 1 d D U P E 1
C42A C 0.157(3) 0.119(4) 0.7973(7) 0.106(4) Uani 0.193(8) 1 d D U P C 2
C43A C 0.054(3) 0.163(3) 0.7710(15) 0.122(4) Uani 0.193(8) 1 d D U P C 2
H43A H 0.012294 0.148245 0.799080 0.146 Uiso 0.193(8) 1 calc R U P C 2
C44A C -0.002(5) 0.073(4) 0.742(2) 0.161(12) Uani 0.193(8) 1 d D U P C 2
H44D H 0.028312 0.086248 0.711242 0.242 Uiso 0.193(8) 1 d R U P C 2
H44E H 0.021892 0.003008 0.754492 0.242 Uiso 0.193(8) 1 d R U P C 2
H44F H -0.081148 0.074768 0.736682 0.242 Uiso 0.193(8) 1 d R U P C 2
C45A C 0.032(3) 0.280(3) 0.772789 0.127(5) Uani 0.193(8) 1 d D U P C 2
H45C H -0.008233 0.298751 0.741471 0.152 Uiso 0.193(8) 1 calc R U P C 2
H45D H -0.018954 0.290115 0.797511 0.152 Uiso 0.193(8) 1 calc R U P C 2
C46A C 0.114(4) 0.363(4) 0.782(2) 0.133(9) Uani 0.193(8) 1 d D U P C 2
H46D H 0.173187 0.350651 0.761817 0.199 Uiso 0.193(8) 1 calc R U P C 2
H46E H 0.142579 0.361515 0.816041 0.199 Uiso 0.193(8) 1 calc R U P C 2
H46F H 0.081636 0.433430 0.774286 0.199 Uiso 0.193(8) 1 calc R U P C 2
O5A O 0.209(3) 0.067(3) 0.7712(10) 0.135(8) Uani 0.193(8) 1 d D U P C 2
C52A C 0.477(2) 0.112(2) 0.7143(8) 0.130(5) Uani 0.363(7) 1 d D U P D 2
H52C H 0.443175 0.048096 0.698095 0.156 Uiso 0.363(7) 1 calc R U P D 2
H52D H 0.421166 0.150044 0.730902 0.156 Uiso 0.363(7) 1 calc R U P D 2
C53A C 0.577(3) 0.077(3) 0.7527(12) 0.173(9) Uani 0.363(7) 1 d D U P D 2
H53D H 0.635202 0.046742 0.735422 0.260 Uiso 0.363(7) 1 calc R U P D 2
H53E H 0.552881 0.023870 0.774926 0.260 Uiso 0.363(7) 1 calc R U P D 2
H53F H 0.604936 0.140264 0.770929 0.260 Uiso 0.363(7) 1 calc R U P D 2
O9A O 0.5931(16) 0.0446(12) 0.6508(7) 0.133(5) Uani 0.363(7) 1 d D U P D 2
O10A O 0.5220(14) 0.1856(11) 0.6774(5) 0.112(4) Uani 0.363(7) 1 d D U P D 2
C88A C 0.1650(13) 0.248(3) 0.2937(4) 0.125(3) Uani 0.660(8) 1 d D U P E 2
C89A C 0.0439(14) 0.2749(19) 0.2749(6) 0.161(4) Uani 0.660(8) 1 d D U P E 2
H89A H 0.015895 0.333663 0.294619 0.193 Uiso 0.660(8) 1 calc R U P E 2
C90A C 0.0387(14) 0.307(2) 0.2228(5) 0.177(6) Uani 0.660(8) 1 d D U P E 2
H90D H 0.085542 0.369564 0.219602 0.266 Uiso 0.660(8) 1 calc R U P E 2
H90E H -0.036031 0.325857 0.211141 0.266 Uiso 0.660(8) 1 calc R U P E 2
H90F H 0.063241 0.247902 0.203728 0.266 Uiso 0.660(8) 1 calc R U P E 2
C91A C -0.0233(13) 0.1697(18) 0.2800(6) 0.177(5) Uani 0.660(8) 1 d D U P E 2
H91C H 0.028677 0.114678 0.271265 0.213 Uiso 0.660(8) 1 calc R U P E 2
H91D H -0.021963 0.164076 0.315528 0.213 Uiso 0.660(8) 1 calc R U P E 2
C92A C -0.121(2) 0.121(2) 0.2653(9) 0.275(11) Uani 0.660(8) 1 d D U P E 2
H92D H -0.120272 0.096821 0.231917 0.412 Uiso 0.660(8) 1 calc R U P E 2
H92E H -0.179717 0.172349 0.267443 0.412 Uiso 0.660(8) 1 calc R U P E 2
H92F H -0.131097 0.059586 0.286158 0.412 Uiso 0.660(8) 1 calc R U P E 2
O12A O 0.2357(11) 0.2016(14) 0.2681(5) 0.134(5) Uani 0.660(8) 1 d D U P E 2

loop_
_atom_site_aniso_label
_atom_site_aniso_U_11
_atom_site_aniso_U_22
_atom_site_aniso_U_33
_atom_site_aniso_U_23
_atom_site_aniso_U_13
_atom_site_aniso_U_12
C3 0.080(4) 0.061(4) 0.054(3) -0.007(3) 0.006(3) -0.006(3)
C1 0.155(15) 0.133(10) 0.094(8) -0.039(8) 0.021(10) -0.007(12)
C2 0.117(8) 0.082(7) 0.089(7) -0.032(6) 0.008(6) 0.002(6)
O1 0.102(8) 0.086(10) 0.075(12) -0.017(9) 0.005(5) -0.022(6)
O2 0.099(4) 0.065(6) 0.078(6) -0.029(5) 0.006(4) 0.004(4)
C4 0.058(3) 0.061(3) 0.050(3) -0.012(3) 0.000(2) 0.005(3)
C5 0.078(4) 0.061(4) 0.077(4) -0.012(3) 0.021(3) -0.004(3)
C6 0.126(10) 0.101(10) 0.091(7) 0.014(7) 0.057(7) 0.000(8)
C7 0.146(16) 0.142(17) 0.131(12) 0.014(13) 0.068(12) 0.009(14)
O3 0.090(12) 0.066(14) 0.120(13) -0.034(9) 0.023(10) -0.010(10)
O4 0.117(7) 0.091(9) 0.076(6) 0.008(6) 0.043(6) -0.008(7)
C8 0.060(3) 0.061(3) 0.063(3) -0.014(3) 0.001(3) 0.013(3)
C9 0.044(3) 0.047(3) 0.054(3) -0.012(2) 0.000(2) 0.003(2)
C10 0.041(2) 0.050(3) 0.052(3) -0.003(2) 0.006(2) 0.004(2)
C11 0.044(3) 0.047(3) 0.047(3) -0.008(2) 0.002(2) -0.001(2)
C12 0.038(2) 0.043(3) 0.052(3) -0.001(2) 0.010(2) -0.001(2)
C13 0.037(2) 0.050(3) 0.048(3) 0.002(2) 0.006(2) -0.001(2)
C14 0.047(3) 0.049(3) 0.045(3) -0.001(2) 0.002(2) 0.001(2)
C15 0.050(3) 0.068(4) 0.063(3) -0.010(3) 0.004(2) 0.003(3)
C16 0.047(3) 0.056(3) 0.053(3) -0.001(3) 0.011(2) 0.000(3)
C17 0.045(3) 0.057(3) 0.059(3) -0.003(3) 0.009(2) 0.002(3)
C18 0.039(3) 0.059(4) 0.062(3) 0.006(3) 0.009(2) 0.004(2)
C19 0.062(4) 0.069(4) 0.100(5) -0.009(4) -0.003(3) 0.009(3)
C20 0.074(4) 0.063(4) 0.149(7) 0.000(5) 0.000(5) 0.014(4)
C21 0.064(4) 0.093(6) 0.101(5) 0.023(4) 0.010(4) 0.033(4)
C22 0.051(3) 0.110(6) 0.075(4) -0.006(4) -0.001(3) 0.003(4)
C23 0.052(3) 0.076(4) 0.070(3) -0.006(3) 0.005(3) 0.009(3)
C24 0.040(2) 0.049(3) 0.054(3) -0.003(2) 0.012(2) -0.004(2)
C25 0.055(3) 0.047(3) 0.059(3) -0.001(3) 0.017(2) 0.002(2)
C26 0.075(4) 0.046(3) 0.072(4) -0.002(3) 0.014(3) 0.008(3)
C27 0.087(4) 0.058(4) 0.070(4) -0.021(3) 0.022(3) 0.006(3)
C28 0.090(4) 0.079(4) 0.050(3) -0.008(3) 0.015(3) 0.009(4)
C29 0.063(3) 0.056(3) 0.056(3) 0.001(3) 0.012(3) 0.002(3)
C30 0.074(4) 0.055(4) 0.106(5) 0.002(4) 0.004(3) -0.009(3)
C31 0.047(3) 0.047(3) 0.069(3) 0.001(3) 0.007(2) 0.004(2)
C32 0.049(3) 0.048(3) 0.056(3) -0.006(2) 0.002(2) 0.008(2)
C33 0.037(2) 0.056(3) 0.052(3) -0.007(3) 0.004(2) 0.008(2)
C34 0.050(3) 0.068(4) 0.054(3) 0.001(3) 0.002(2) 0.001(3)
C35 0.056(3) 0.068(4) 0.069(4) 0.001(3) 0.013(3) 0.000(3)
C36 0.058(3) 0.076(4) 0.073(4) -0.010(3) 0.017(3) -0.006(3)
C37 0.051(3) 0.094(4) 0.055(3) -0.013(3) 0.001(3) -0.003(3)
C38 0.051(3) 0.067(3) 0.048(3) -0.006(3) 0.008(2) 0.008(3)
C39 0.042(3) 0.084(4) 0.057(3) 0.002(3) 0.003(2) 0.009(3)
C40 0.057(3) 0.063(4) 0.073(4) 0.006(3) 0.007(3) 0.009(3)
C41 0.071(4) 0.120(6) 0.102(5) -0.015(5) 0.012(4) -0.039(4)
F1 0.071(2) 0.143(4) 0.158(4) 0.033(3) -0.004(2) 0.049(3)
F2 0.176(4) 0.092(3) 0.089(3) -0.032(2) 0.027(3) 0.042(3)
O6 0.056(2) 0.113(3) 0.059(2) 0.017(2) -0.0024(17) 0.019(2)
C42 0.073(4) 0.144(7) 0.066(4) 0.020(5) 0.000(4) 0.035(5)
C43 0.076(5) 0.160(7) 0.074(5) 0.017(5) -0.027(4) 0.039(5)
C44 0.108(8) 0.159(10) 0.128(9) 0.026(8) 0.031(7) 0.020(8)
C45 0.106(6) 0.196(9) 0.114(6) 0.002(7) -0.016(5) 0.051(7)
C46 0.188(12) 0.231(15) 0.171(12) -0.043(12) -0.021(11) 0.021(13)
O5 0.088(4) 0.202(8) 0.067(3) 0.033(4) 0.014(3) 0.039(5)
C1A 0.124(16) 0.111(13) 0.108(13) -0.044(11) 0.022(14) 0.002(15)
C2A 0.114(9) 0.080(8) 0.089(8) -0.033(8) 0.004(7) 0.001(8)
O1A 0.085(12) 0.081(15) 0.070(18) -0.019(15) 0.000(9) -0.022(10)
O2A 0.106(7) 0.071(8) 0.078(8) -0.032(7) 0.006(6) -0.001(6)
C6A 0.132(9) 0.112(10) 0.103(6) 0.016(7) 0.049(7) 0.004(8)
C7A 0.158(15) 0.131(14) 0.104(9) 0.031(10) 0.045(10) 0.020(12)
O3A 0.069(6) 0.072(13) 0.134(13) -0.022(9) 0.028(6) -0.008(6)
O4A 0.113(6) 0.093(8) 0.068(5) 0.008(5) 0.034(5) -0.002(5)
C47 0.162(8) 0.138(8) 0.079(5) -0.042(5) 0.028(5) -0.041(6)
C48 0.132(6) 0.078(5) 0.092(5) -0.022(4) -0.029(5) -0.016(4)
C49 0.066(4) 0.067(4) 0.066(4) 0.013(3) -0.016(3) -0.006(3)
C50 0.072(3) 0.066(4) 0.050(3) -0.010(3) -0.002(3) -0.006(3)
C51 0.115(5) 0.071(4) 0.067(4) -0.006(3) 0.025(4) -0.012(4)
C52 0.205(10) 0.147(9) 0.098(7) 0.010(7) 0.043(8) -0.047(8)
C53 0.219(15) 0.158(13) 0.126(10) -0.001(10) 0.084(10) -0.035(12)
O9 0.108(6) 0.096(5) 0.106(5) -0.015(5) 0.019(4) -0.054(5)
O10 0.162(7) 0.129(6) 0.076(4) 0.015(5) 0.020(5) -0.058(5)
C54 0.064(3) 0.079(4) 0.049(3) -0.020(3) 0.001(3) 0.005(3)
C55 0.047(3) 0.062(3) 0.047(3) -0.004(3) -0.002(2) -0.002(2)
C56 0.042(3) 0.052(3) 0.048(3) -0.005(2) 0.003(2) 0.004(2)
C57 0.040(2) 0.056(3) 0.050(3) -0.004(2) 0.002(2) -0.002(2)
C58 0.037(2) 0.052(3) 0.054(3) -0.001(2) 0.010(2) -0.003(2)
C59 0.040(3) 0.069(4) 0.049(3) 0.010(3) -0.001(2) -0.003(3)
C60 0.051(3) 0.064(3) 0.044(3) 0.000(3) 0.001(2) -0.005(3)
C61 0.065(3) 0.084(4) 0.050(3) 0.004(3) -0.007(3) -0.006(3)
C62 0.042(3) 0.071(4) 0.061(3) 0.009(3) 0.002(2) 0.002(3)
C63 0.045(3) 0.075(4) 0.066(3) 0.012(3) 0.004(3) 0.002(3)
C64 0.044(3) 0.075(4) 0.070(4) 0.021(3) 0.009(3) 0.007(3)
C65 0.058(3) 0.076(4) 0.093(4) 0.003(4) -0.007(3) 0.003(3)
C66 0.059(4) 0.106(6) 0.106(5) 0.020(5) -0.024(4) 0.003(4)
C67 0.054(4) 0.093(6) 0.111(5) 0.029(5) 0.005(4) 0.025(4)
C68 0.084(5) 0.088(5) 0.120(6) 0.010(5) 0.009(4) 0.030(4)
C69 0.067(4) 0.092(5) 0.095(5) -0.005(4) 0.000(3) 0.010(4)
C70 0.044(3) 0.058(3) 0.057(3) 0.007(3) 0.010(2) 0.004(2)
C71 0.086(4) 0.068(4) 0.068(4) 0.005(3) 0.020(3) 0.024(3)
C72 0.122(6) 0.093(5) 0.063(4) 0.002(4) 0.018(4) 0.039(5)
C73 0.125(6) 0.081(5) 0.091(5) -0.012(4) 0.036(4) 0.038(5)
C74 0.085(4) 0.062(4) 0.087(5) 0.012(4) 0.020(3) 0.012(3)
C75 0.056(3) 0.058(4) 0.069(3) 0.006(3) 0.020(3) 0.001(3)
C76 0.074(4) 0.065(4) 0.104(5) 0.004(4) -0.002(3) -0.011(3)
C77 0.053(3) 0.054(3) 0.060(3) 0.000(3) 0.001(2) 0.000(3)
C78 0.046(3) 0.056(3) 0.046(3) -0.012(2) 0.002(2) 0.007(2)
C79 0.043(3) 0.057(3) 0.049(3) -0.012(3) 0.005(2) 0.007(2)
C80 0.052(3) 0.072(4) 0.060(3) -0.001(3) 0.007(3) 0.005(3)
C81 0.054(3) 0.082(4) 0.087(4) 0.002(4) 0.016(3) -0.011(3)
C82 0.057(4) 0.085(5) 0.087(4) -0.020(4) 0.022(3) -0.017(3)
C83 0.049(3) 0.095(5) 0.063(3) -0.024(4) 0.004(3) -0.008(3)
C84 0.043(3) 0.070(4) 0.052(3) -0.014(3) 0.006(2) 0.006(3)
C85 0.048(3) 0.078(4) 0.050(3) -0.008(3) -0.001(2) 0.012(3)
C86 0.068(3) 0.067(4) 0.056(3) 0.005(3) 0.004(3) 0.014(3)
C87 0.074(4) 0.140(7) 0.142(7) -0.023(6) 0.032(5) -0.041(5)
F3 0.078(3) 0.150(4) 0.177(4) 0.051(4) -0.005(3) 0.048(3)
F4 0.264(7) 0.112(4) 0.112(3) -0.010(3) 0.052(4) 0.095(4)
O7 0.102(3) 0.109(4) 0.105(4) -0.039(3) -0.023(3) 0.029(3)
O8 0.110(3) 0.065(3) 0.098(3) -0.006(2) -0.041(3) 0.005(2)
O11 0.066(2) 0.138(4) 0.050(2) -0.003(2) -0.0107(18) 0.029(3)
C88 0.099(7) 0.203(9) 0.066(7) 0.008(7) -0.024(6) 0.039(7)
C89 0.121(7) 0.241(10) 0.098(6) 0.017(8) -0.031(6) 0.037(7)
C90 0.111(12) 0.274(17) 0.123(13) -0.003(15) -0.060(11) 0.029(14)
C91 0.132(9) 0.245(11) 0.106(8) 0.015(9) -0.025(8) 0.042(9)
C92 0.170(18) 0.26(2) 0.142(16) 0.059(18) -0.018(16) 0.079(17)
O12 0.115(12) 0.191(17) 0.051(9) 0.008(12) -0.004(8) 0.019(13)
C42A 0.082(7) 0.156(8) 0.076(7) 0.016(8) -0.008(7) 0.032(8)
C43A 0.096(7) 0.171(9) 0.094(7) 0.011(8) -0.017(7) 0.036(8)
C44A 0.16(2) 0.18(2) 0.13(2) 0.00(2) -0.03(2) 0.02(2)
C45A 0.099(9) 0.176(10) 0.101(9) 0.006(9) -0.015(9) 0.036(9)
C46A 0.109(17) 0.176(17) 0.112(17) 0.024(17) 0.005(16) 0.033(16)
O5A 0.122(14) 0.189(16) 0.093(13) -0.004(14) 0.007(12) 0.033(14)
C52A 0.182(10) 0.129(9) 0.087(7) 0.014(8) 0.054(8) -0.052(8)
C53A 0.234(18) 0.169(17) 0.126(15) -0.022(15) 0.062(16) -0.065(16)
O9A 0.193(12) 0.091(9) 0.126(10) -0.003(9) 0.061(9) -0.005(10)
O10A 0.159(8) 0.098(7) 0.089(6) 0.006(6) 0.059(6) -0.036(7)
C88A 0.101(6) 0.205(9) 0.064(5) 0.005(6) -0.021(5) 0.046(6)
C89A 0.130(7) 0.241(9) 0.101(6) 0.018(7) -0.032(6) 0.038(7)
C90A 0.137(10) 0.268(14) 0.116(8) 0.037(11) -0.038(8) 0.069(11)
C91A 0.111(8) 0.278(12) 0.131(8) 0.026(9) -0.047(7) 0.009(9)
C92A 0.35(2) 0.28(2) 0.178(17) 0.005(18) -0.043(18) -0.02(2)
O12A 0.114(7) 0.230(14) 0.057(5) -0.013(8) -0.002(5) 0.041(9)

loop_
_atom_type_symbol
_atom_type_description
_atom_type_scat_dispersion_real
_atom_type_scat_dispersion_imag
_atom_type_scat_source
C C 0.0033 0.0016 'International Tables Vol C Tables 4.2.6.8 and 6.1.1.4'
H H 0.0000 0.0000 'International Tables Vol C Tables 4.2.6.8 and 6.1.1.4'
F F 0.0171 0.0103 'International Tables Vol C Tables 4.2.6.8 and 6.1.1.4'
O O 0.0106 0.0060 'International Tables Vol C Tables 4.2.6.8 and 6.1.1.4'

loop_
_geom_angle_atom_site_label_1
_geom_angle_atom_site_label_2
_geom_angle_atom_site_label_3
_geom_angle
_geom_angle_site_symmetry_1
_geom_angle_site_symmetry_3
_geom_angle_publ_flag
O1 C3 O2 122.1(19) . . ?
O1 C3 C4 124.4(19) . . ?
O2 C3 C4 112.3(8) . . ?
O1A C3 C4 126(3) . . ?
O1A C3 O2A 122(3) . . ?
O2A C3 C4 107.3(14) . . ?
H1A C1 H1B 109.5 . . ?
H1A C1 H1C 109.5 . . ?
H1B C1 H1C 109.5 . . ?
C2 C1 H1A 109.5 . . ?
C2 C1 H1B 109.5 . . ?
C2 C1 H1C 109.5 . . ?
C1 C2 H2A 109.6 . . ?
C1 C2 H2B 109.6 . . ?
H2A C2 H2B 108.1 . . ?
O2 C2 C1 110.5(12) . . ?
O2 C2 H2A 109.6 . . ?
O2 C2 H2B 109.6 . . ?
C3 O2 C2 115.1(12) . . ?
C3 C4 C5 107.4(4) . . ?
C3 C4 C8 112.4(5) . . ?
C3 C4 C15 111.5(5) . . ?
C5 C4 C8 110.3(5) . . ?
C5 C4 C15 110.4(5) . . ?
C15 C4 C8 104.9(4) . . ?
O3 C5 C4 123(3) . . ?
O3 C5 O4 127(3) . . ?
O4 C5 C4 110.1(11) . . ?
O3A C5 C4 127.1(19) . . ?
O3A C5 O4A 123.6(19) . . ?
O4A C5 C4 109.3(9) . . ?
H6A C6 H6B 109.1 . . ?
C7 C6 H6A 111.2 . . ?
C7 C6 H6B 111.2 . . ?
O4 C6 H6A 111.2 . . ?
O4 C6 H6B 111.2 . . ?
O4 C6 C7 102.9(16) . . ?
C6 C7 H7A 109.5 . . ?
C6 C7 H7B 109.5 . . ?
C6 C7 H7C 109.5 . . ?
H7A C7 H7B 109.5 . . ?
H7A C7 H7C 109.5 . . ?
H7B C7 H7C 109.5 . . ?
C5 O4 C6 112.5(16) . . ?
C4 C8 H8A 111.1 . . ?
C4 C8 H8B 111.1 . . ?
H8A C8 H8B 109.0 . . ?
C9 C8 C4 103.5(4) . . ?
C9 C8 H8A 111.1 . . ?
C9 C8 H8B 111.1 . . ?
C10 C9 C8 129.7(4) . . ?
C10 C9 C14 120.4(4) . . ?
C14 C9 C8 109.9(4) . . ?
C9 C10 C11 117.1(4) . . ?
C9 C10 C32 122.2(4) . . ?
C11 C10 C32 120.7(4) . . ?
C10 C11 H11 117.9 . . ?
C12 C11 C10 124.3(4) . . ?
C12 C11 H11 117.9 . . ?
C11 C12 C13 117.8(4) . . ?
C11 C12 C24 119.5(4) . . ?
C13 C12 C24 122.7(4) . . ?
C12 C13 C16 123.3(4) . . ?
C14 C13 C12 118.8(4) . . ?
C14 C13 C16 117.9(4) . . ?
C9 C14 C13 121.6(4) . . ?
C9 C14 C15 110.8(4) . . ?
C13 C14 C15 127.6(4) . . ?
C4 C15 H15A 111.1 . . ?
C4 C15 H15B 111.1 . . ?
C14 C15 C4 103.2(4) . . ?
C14 C15 H15A 111.1 . . ?
C14 C15 H15B 111.1 . . ?
H15A C15 H15B 109.1 . . ?
C17 C16 C13 178.5(5) . . ?
C16 C17 C18 176.7(6) . . ?
C19 C18 C17 120.1(5) . . ?
C23 C18 C17 120.5(5) . . ?
C23 C18 C19 119.3(5) . . ?
C18 C19 H19 119.8 . . ?
C20 C19 C18 120.4(6) . . ?
C20 C19 H19 119.8 . . ?
C19 C20 H20 120.6 . . ?
C21 C20 C19 118.7(6) . . ?
C21 C20 H20 120.6 . . ?
C20 C21 F1 119.2(7) . . ?
C22 C21 C20 123.4(6) . . ?
C22 C21 F1 117.4(7) . . ?
C21 C22 H22 120.8 . . ?
C21 C22 C23 118.5(6) . . ?
C23 C22 H22 120.8 . . ?
C18 C23 C22 119.6(6) . . ?
C18 C23 H23 120.2 . . ?
C22 C23 H23 120.2 . . ?
C25 C24 C12 121.7(4) . . ?
C29 C24 C12 119.8(5) . . ?
C29 C24 C25 118.4(5) . . ?
C24 C25 H25 119.3 . . ?
C26 C25 C24 121.3(5) . . ?
C26 C25 H25 119.3 . . ?
C25 C26 H26 121.0 . . ?
C27 C26 C25 117.9(5) . . ?
C27 C26 H26 121.0 . . ?
C26 C27 C28 123.2(5) . . ?
C26 C27 F2 118.8(6) . . ?
F2 C27 C28 118.0(5) . . ?
C27 C28 H28 120.9 . . ?
C27 C28 C29 118.2(5) . . ?
C29 C28 H28 120.9 . . ?
C24 C29 C28 120.9(5) . . ?
C24 C29 H29 119.5 . . ?
C28 C29 H29 119.5 . . ?
H30A C30 H30B 109.5 . . ?
H30A C30 H30C 109.5 . . ?
H30B C30 H30C 109.5 . . ?
C31 C30 H30A 109.5 . . ?
C31 C30 H30B 109.5 . . ?
C31 C30 H30C 109.5 . . ?
C30 C31 H31 108.5 . . ?
C32 C31 C30 110.7(4) . . ?
C32 C31 H31 108.5 . . ?
C40 C31 C30 110.7(4) . . ?
C40 C31 H31 108.5 . . ?
C40 C31 C32 110.0(4) . . ?
C10 C32 C31 109.7(4) . . ?
C10 C32 H32 106.6 . . ?
C31 C32 H32 106.6 . . ?
C33 C32 C10 113.3(4) . . ?
C33 C32 C31 113.6(4) . . ?
C33 C32 H32 106.6 . . ?
C34 C33 C32 119.5(4) . . ?
C38 C33 C32 122.3(5) . . ?
C38 C33 C34 118.1(5) . . ?
C33 C34 H34 119.1 . . ?
C35 C34 C33 121.8(5) . . ?
C35 C34 H34 119.1 . . ?
C34 C35 H35 119.3 . . ?
C36 C35 C34 121.3(6) . . ?
C36 C35 H35 119.3 . . ?
C35 C36 C41 122.1(6) . . ?
C37 C36 C35 117.1(5) . . ?
C37 C36 C41 120.7(6) . . ?
C36 C37 H37 118.6 . . ?
C36 C37 C38 122.9(5) . . ?
C38 C37 H37 118.6 . . ?
C33 C38 C37 118.7(5) . . ?
C33 C38 C39 120.8(5) . . ?
C37 C38 C39 120.5(5) . . ?
C38 C39 H39 108.9 . . ?
C40 C39 C38 112.1(4) . . ?
C40 C39 H39 108.9 . . ?
O6 C39 C38 108.6(4) . . ?
O6 C39 H39 108.9 . . ?
O6 C39 C40 109.4(5) . . ?
C31 C40 H40A 109.7 . . ?
C31 C40 H40B 109.7 . . ?
C39 C40 C31 109.8(4) . . ?
C39 C40 H40A 109.7 . . ?
C39 C40 H40B 109.7 . . ?
H40A C40 H40B 108.2 . . ?
C36 C41 H41A 109.5 . . ?
C36 C41 H41B 109.5 . . ?
C36 C41 H41C 109.5 . . ?
H41A C41 H41B 109.5 . . ?
H41A C41 H41C 109.5 . . ?
H41B C41 H41C 109.5 . . ?
C42 O6 C39 118.3(5) . . ?
C42A O6 C39 111.2(12) . . ?
O6 C42 C43 111.8(7) . . ?
O5 C42 O6 121.9(7) . . ?
O5 C42 C43 126.2(8) . . ?
C42 C43 H43 108.5 . . ?
C42 C43 C44 107.5(9) . . ?
C42 C43 C45 112.0(8) . . ?
C44 C43 H43 108.5 . . ?
C44 C43 C45 111.7(11) . . ?
C45 C43 H43 108.5 . . ?
C43 C44 H44A 109.5 . . ?
C43 C44 H44B 109.5 . . ?
C43 C44 H44C 109.5 . . ?
H44A C44 H44B 109.5 . . ?
H44A C44 H44C 109.5 . . ?
H44B C44 H44C 109.5 . . ?
C43 C45 H45A 108.7 . . ?
C43 C45 H45B 108.7 . . ?
H45A C45 H45B 107.6 . . ?
C46 C45 C43 114.3(14) . . ?
C46 C45 H45A 108.7 . . ?
C46 C45 H45B 108.7 . . ?
C45 C46 H46A 109.5 . . ?
C45 C46 H46B 109.5 . . ?
C45 C46 H46C 109.5 . . ?
H46A C46 H46B 109.5 . . ?
H46A C46 H46C 109.5 . . ?
H46B C46 H46C 109.5 . . ?
H1AA C1A H1AB 109.5 . . ?
H1AA C1A H1AC 109.5 . . ?
H1AB C1A H1AC 109.5 . . ?
C2A C1A H1AA 109.5 . . ?
C2A C1A H1AB 109.5 . . ?
C2A C1A H1AC 109.5 . . ?
C1A C2A H2AA 109.7 . . ?
C1A C2A H2AB 109.7 . . ?
H2AA C2A H2AB 108.2 . . ?
O2A C2A C1A 110(2) . . ?
O2A C2A H2AA 109.7 . . ?
O2A C2A H2AB 109.7 . . ?
C3 O2A C2A 123(2) . . ?
H6AA C6A H6AB 108.7 . . ?
C7A C6A H6AA 110.5 . . ?
C7A C6A H6AB 110.5 . . ?
O4A C6A H6AA 110.5 . . ?
O4A C6A H6AB 110.5 . . ?
O4A C6A C7A 106.1(12) . . ?
C6A C7A H7AA 109.5 . . ?
C6A C7A H7AB 109.5 . . ?
C6A C7A H7AC 109.5 . . ?
H7AA C7A H7AB 109.5 . . ?
H7AA C7A H7AC 109.5 . . ?
H7AB C7A H7AC 109.5 . . ?
C5 O4A C6A 118.2(12) . . ?
H47A C47 H47B 109.5 . . ?
H47A C47 H47C 109.5 . . ?
H47B C47 H47C 109.5 . . ?
C48 C47 H47A 109.5 . . ?
C48 C47 H47B 109.5 . . ?
C48 C47 H47C 109.5 . . ?
C47 C48 H48A 109.6 . . ?
C47 C48 H48B 109.6 . . ?
C47 C48 O8 110.3(6) . . ?
H48A C48 H48B 108.1 . . ?
O8 C48 H48A 109.6 . . ?
O8 C48 H48B 109.6 . . ?
O7 C49 C50 123.6(5) . . ?
O7 C49 O8 126.0(6) . . ?
O8 C49 C50 110.3(6) . . ?
C51 C50 C49 106.2(5) . . ?
C51 C50 C54 109.3(5) . . ?
C51 C50 C61 108.5(5) . . ?
C54 C50 C49 110.9(5) . . ?
C61 C50 C49 117.6(5) . . ?
C61 C50 C54 104.3(4) . . ?
O9 C51 C50 122.7(7) . . ?
O9 C51 O10 124.7(8) . . ?
O10 C51 C50 112.1(7) . . ?
O9A C51 C50 122.8(11) . . ?
O9A C51 O10A 111.7(11) . . ?
O10A C51 C50 113.9(8) . . ?
H52A C52 H52B 108.8 . . ?
C53 C52 H52A 110.7 . . ?
C53 C52 H52B 110.7 . . ?
O10 C52 H52A 110.7 . . ?
O10 C52 H52B 110.7 . . ?
O10 C52 C53 105.2(12) . . ?
C52 C53 H53A 109.5 . . ?
C52 C53 H53B 109.5 . . ?
C52 C53 H53C 109.5 . . ?
H53A C53 H53B 109.5 . . ?
H53A C53 H53C 109.5 . . ?
H53B C53 H53C 109.5 . . ?
C51 O10 C52 117.8(11) . . ?
C50 C54 H54A 111.0 . . ?
C50 C54 H54B 111.0 . . ?
H54A C54 H54B 109.0 . . ?
C55 C54 C50 104.0(4) . . ?
C55 C54 H54A 111.0 . . ?
C55 C54 H54B 111.0 . . ?
C56 C55 C54 128.5(4) . . ?
C60 C55 C54 110.7(4) . . ?
C60 C55 C56 120.8(5) . . ?
C55 C56 C57 117.3(4) . . ?
C55 C56 C78 122.1(4) . . ?
C57 C56 C78 120.6(4) . . ?
C56 C57 H57 118.2 . . ?
C58 C57 C56 123.5(4) . . ?
C58 C57 H57 118.2 . . ?
C57 C58 C59 117.8(4) . . ?
C57 C58 C70 118.6(4) . . ?
C59 C58 C70 123.6(4) . . ?
C58 C59 C62 121.8(5) . . ?
C60 C59 C58 118.8(4) . . ?
C60 C59 C62 119.4(5) . . ?
C55 C60 C59 121.8(4) . . ?
C55 C60 C61 109.8(5) . . ?
C59 C60 C61 128.4(5) . . ?
C50 C61 H61A 110.9 . . ?
C50 C61 H61B 110.9 . . ?
C60 C61 C50 104.2(4) . . ?
C60 C61 H61A 110.9 . . ?
C60 C61 H61B 110.9 . . ?
H61A C61 H61B 108.9 . . ?
C63 C62 C59 177.0(6) . . ?
C62 C63 C64 176.8(7) . . ?
C65 C64 C63 121.4(6) . . ?
C65 C64 C69 118.0(5) . . ?
C69 C64 C63 120.6(6) . . ?
C64 C65 H65 119.2 . . ?
C64 C65 C66 121.5(7) . . ?
C66 C65 H65 119.2 . . ?
C65 C66 H66 121.1 . . ?
C67 C66 C65 117.8(7) . . ?
C67 C66 H66 121.1 . . ?
C66 C67 C68 123.9(6) . . ?
C66 C67 F3 118.2(7) . . ?
C68 C67 F3 117.9(8) . . ?
C67 C68 H68 121.2 . . ?
C67 C68 C69 117.6(7) . . ?
C69 C68 H68 121.2 . . ?
C64 C69 H69 119.4 . . ?
C68 C69 C64 121.2(7) . . ?
C68 C69 H69 119.4 . . ?
C71 C70 C58 120.1(5) . . ?
C71 C70 C75 116.8(5) . . ?
C75 C70 C58 123.0(5) . . ?
C70 C71 H71 118.7 . . ?
C72 C71 C70 122.6(6) . . ?
C72 C71 H71 118.7 . . ?
C71 C72 H72 121.3 . . ?
C73 C72 C71 117.3(6) . . ?
C73 C72 H72 121.3 . . ?
C72 C73 C74 123.8(6) . . ?
C72 C73 F4 118.4(7) . . ?
F4 C73 C74 117.7(6) . . ?
C73 C74 H74 121.6 . . ?
C75 C74 C73 116.8(6) . . ?
C75 C74 H74 121.6 . . ?
C70 C75 H75 118.7 . . ?
C74 C75 C70 122.6(5) . . ?
C74 C75 H75 118.7 . . ?
H76A C76 H76B 109.5 . . ?
H76A C76 H76C 109.5 . . ?
H76B C76 H76C 109.5 . . ?
C77 C76 H76A 109.5 . . ?
C77 C76 H76B 109.5 . . ?
C77 C76 H76C 109.5 . . ?
C76 C77 H77 108.1 . . ?
C76 C77 C78 110.9(4) . . ?
C76 C77 C86 111.2(5) . . ?
C78 C77 H77 108.1 . . ?
C86 C77 H77 108.1 . . ?
C86 C77 C78 110.2(4) . . ?
C56 C78 C77 110.0(4) . . ?
C56 C78 H78 106.6 . . ?
C56 C78 C79 113.5(4) . . ?
C77 C78 H78 106.6 . . ?
C79 C78 C77 113.0(4) . . ?
C79 C78 H78 106.6 . . ?
C80 C79 C78 119.2(4) . . ?
C84 C79 C78 122.8(5) . . ?
C84 C79 C80 117.9(5) . . ?
C79 C80 H80 118.6 . . ?
C81 C80 C79 122.8(5) . . ?
C81 C80 H80 118.6 . . ?
C80 C81 H81 120.1 . . ?
C80 C81 C82 119.8(6) . . ?
C82 C81 H81 120.1 . . ?
C81 C82 C87 122.7(7) . . ?
C83 C82 C81 118.4(5) . . ?
C83 C82 C87 118.9(6) . . ?
C82 C83 H83 118.7 . . ?
C82 C83 C84 122.6(5) . . ?
C84 C83 H83 118.7 . . ?
C79 C84 C83 118.4(5) . . ?
C79 C84 C85 120.3(5) . . ?
C83 C84 C85 121.2(5) . . ?
C84 C85 H85 109.0 . . ?
C86 C85 C84 112.1(4) . . ?
C86 C85 H85 109.0 . . ?
O11 C85 C84 108.1(4) . . ?
O11 C85 H85 109.0 . . ?
O11 C85 C86 109.7(5) . . ?
C77 C86 H86A 109.7 . . ?
C77 C86 H86B 109.7 . . ?
C85 C86 C77 109.7(5) . . ?
C85 C86 H86A 109.7 . . ?
C85 C86 H86B 109.7 . . ?
H86A C86 H86B 108.2 . . ?
C82 C87 H87A 109.5 . . ?
C82 C87 H87B 109.5 . . ?
C82 C87 H87C 109.5 . . ?
H87A C87 H87B 109.5 . . ?
H87A C87 H87C 109.5 . . ?
H87B C87 H87C 109.5 . . ?
C49 O8 C48 113.8(6) . . ?
C88 O11 C85 113.4(13) . . ?
C88A O11 C85 120.6(7) . . ?
O11 C88 C89 105.4(18) . . ?
O12 C88 O11 118(3) . . ?
O12 C88 C89 120(3) . . ?
C88 C89 H89 110.6 . . ?
C90 C89 C88 110(2) . . ?
C90 C89 H89 110.6 . . ?
C90 C89 C91 121(2) . . ?
C91 C89 C88 92(3) . . ?
C91 C89 H89 110.6 . . ?
C89 C90 H90A 111.9 . . ?
C89 C90 H90B 108.2 . . ?
C89 C90 H90C 108.3 . . ?
H90A C90 H90B 109.5 . . ?
H90A C90 H90C 109.5 . . ?
H90B C90 H90C 109.5 . . ?
C89 C91 H91A 107.2 . . ?
C89 C91 H91B 107.2 . . ?
H91A C91 H91B 106.8 . . ?
C92 C91 C89 120.5(19) . . ?
C92 C91 H91A 107.2 . . ?
C92 C91 H91B 107.2 . . ?
C91 C92 H92A 109.5 . . ?
C91 C92 H92B 109.5 . . ?
C91 C92 H92C 109.5 . . ?
H92A C92 H92B 109.5 . . ?
H92A C92 H92C 109.5 . . ?
H92B C92 H92C 109.5 . . ?
O6 C42A C43A 116(2) . . ?
O5A C42A O6 132(2) . . ?
O5A C42A C43A 112(2) . . ?
C42A C43A H43A 92.2 . . ?
C42A C43A C44A 109(3) . . ?
C44A C43A H43A 92.2 . . ?
C45A C43A C42A 119(3) . . ?
C45A C43A H43A 92.2 . . ?
C45A C43A C44A 132(3) . . ?
C43A C44A H44D 98.5 . . ?
C43A C44A H44E 111.3 . . ?
C43A C44A H44F 118.0 . . ?
H44D C44A H44E 109.5 . . ?
H44D C44A H44F 109.4 . . ?
H44E C44A H44F 109.5 . . ?
C43A C45A H45C 106.0 . . ?
C43A C45A H45D 106.0 . . ?
H45C C45A H45D 106.3 . . ?
C46A C45A C43A 125(3) . . ?
C46A C45A H45C 106.0 . . ?
C46A C45A H45D 106.0 . . ?
C45A C46A H46D 109.5 . . ?
C45A C46A H46E 109.5 . . ?
C45A C46A H46F 109.5 . . ?
H46D C46A H46E 109.5 . . ?
H46D C46A H46F 109.5 . . ?
H46E C46A H46F 109.5 . . ?
H52C C52A H52D 108.5 . . ?
C53A C52A H52C 110.3 . . ?
C53A C52A H52D 110.3 . . ?
O10A C52A H52C 110.3 . . ?
O10A C52A H52D 110.3 . . ?
O10A C52A C53A 107.2(19) . . ?
C52A C53A H53D 109.5 . . ?
C52A C53A H53E 109.5 . . ?
C52A C53A H53F 109.5 . . ?
H53D C53A H53E 109.5 . . ?
H53D C53A H53F 109.5 . . ?
H53E C53A H53F 109.5 . . ?
C51 O10A C52A 116.3(15) . . ?
O11 C88A C89A 111.8(10) . . ?
O12A C88A O11 116.9(15) . . ?
O12A C88A C89A 125.3(14) . . ?
C88A C89A H89A 110.4 . . ?
C90A C89A C88A 109.1(13) . . ?
C90A C89A H89A 110.4 . . ?
C90A C89A C91A 110.0(17) . . ?
C91A C89A C88A 106.6(17) . . ?
C91A C89A H89A 110.4 . . ?
C89A C90A H90D 109.5 . . ?
C89A C90A H90E 109.5 . . ?
C89A C90A H90F 109.5 . . ?
H90D C90A H90E 109.5 . . ?
H90D C90A H90F 109.5 . . ?
H90E C90A H90F 109.5 . . ?
C89A C91A H91C 101.2 . . ?
C89A C91A H91D 101.2 . . ?
H91C C91A H91D 104.5 . . ?
C92A C91A C89A 143.1(19) . . ?
C92A C91A H91C 101.2 . . ?
C92A C91A H91D 101.2 . . ?
C91A C92A H92D 109.5 . . ?
C91A C92A H92E 109.5 . . ?
C91A C92A H92F 109.5 . . ?
H92D C92A H92E 109.5 . . ?
H92D C92A H92F 109.5 . . ?
H92E C92A H92F 109.5 . . ?

loop_
_geom_bond_atom_site_label_1
_geom_bond_atom_site_label_2
_geom_bond_distance
_geom_bond_site_symmetry_2
_geom_bond_publ_flag
C3 O1 1.192(11) . ?
C3 O2 1.324(9) . ?
C3 C4 1.516(8) . ?
C3 O1A 1.194(14) . ?
C3 O2A 1.323(12) . ?
C1 H1A 0.9600 . ?
C1 H1B 0.9600 . ?
C1 H1C 0.9600 . ?
C1 C2 1.461(16) . ?
C2 H2A 0.9700 . ?
C2 H2B 0.9700 . ?
C2 O2 1.452(10) . ?
C4 C5 1.521(8) . ?
C4 C8 1.543(7) . ?
C4 C15 1.539(7) . ?
C5 O3 1.189(13) . ?
C5 O4 1.336(12) . ?
C5 O3A 1.190(11) . ?
C5 O4A 1.354(10) . ?
C6 H6A 0.9700 . ?
C6 H6B 0.9700 . ?
C6 C7 1.500(11) . ?
C6 O4 1.466(13) . ?
C7 H7A 0.9600 . ?
C7 H7B 0.9600 . ?
C7 H7C 0.9600 . ?
C8 H8A 0.9700 . ?
C8 H8B 0.9700 . ?
C8 C9 1.505(7) . ?
C9 C10 1.384(6) . ?
C9 C14 1.396(6) . ?
C10 C11 1.401(6) . ?
C10 C32 1.528(6) . ?
C11 H11 0.9300 . ?
C11 C12 1.382(6) . ?
C12 C13 1.412(7) . ?
C12 C24 1.489(6) . ?
C13 C14 1.401(7) . ?
C13 C16 1.441(7) . ?
C14 C15 1.509(7) . ?
C15 H15A 0.9700 . ?
C15 H15B 0.9700 . ?
C16 C17 1.206(7) . ?
C17 C18 1.424(7) . ?
C18 C19 1.399(8) . ?
C18 C23 1.377(7) . ?
C19 H19 0.9300 . ?
C19 C20 1.365(9) . ?
C20 H20 0.9300 . ?
C20 C21 1.353(10) . ?
C21 C22 1.350(10) . ?
C21 F1 1.379(7) . ?
C22 H22 0.9300 . ?
C22 C23 1.400(8) . ?
C23 H23 0.9300 . ?
C24 C25 1.392(7) . ?
C24 C29 1.379(7) . ?
C25 H25 0.9300 . ?
C25 C26 1.382(7) . ?
C26 H26 0.9300 . ?
C26 C27 1.355(8) . ?
C27 C28 1.369(9) . ?
C27 F2 1.361(6) . ?
C28 H28 0.9300 . ?
C28 C29 1.385(8) . ?
C29 H29 0.9300 . ?
C30 H30A 0.9600 . ?
C30 H30B 0.9600 . ?
C30 H30C 0.9600 . ?
C30 C31 1.541(8) . ?
C31 H31 0.9800 . ?
C31 C32 1.530(7) . ?
C31 C40 1.526(7) . ?
C32 H32 0.9800 . ?
C32 C33 1.513(7) . ?
C33 C34 1.386(7) . ?
C33 C38 1.382(7) . ?
C34 H34 0.9300 . ?
C34 C35 1.377(7) . ?
C35 H35 0.9300 . ?
C35 C36 1.373(8) . ?
C36 C37 1.371(8) . ?
C36 C41 1.526(8) . ?
C37 H37 0.9300 . ?
C37 C38 1.413(8) . ?
C38 C39 1.509(8) . ?
C39 H39 0.9800 . ?
C39 C40 1.495(8) . ?
C39 O6 1.456(6) . ?
C40 H40A 0.9700 . ?
C40 H40B 0.9700 . ?
C41 H41A 0.9600 . ?
C41 H41B 0.9600 . ?
C41 H41C 0.9600 . ?
O6 C42 1.362(8) . ?
O6 C42A 1.357(15) . ?
C42 C43 1.492(11) . ?
C42 O5 1.191(9) . ?
C43 H43 0.9800 . ?
C43 C44 1.493(17) . ?
C43 C45 1.497(13) . ?
C44 H44A 0.9600 . ?
C44 H44B 0.9600 . ?
C44 H44C 0.9600 . ?
C45 H45A 0.9700 . ?
C45 H45B 0.9700 . ?
C45 C46 1.44(2) . ?
C46 H46A 0.9600 . ?
C46 H46B 0.9600 . ?
C46 H46C 0.9600 . ?
C1A H1AA 0.9600 . ?
C1A H1AB 0.9600 . ?
C1A H1AC 0.9600 . ?
C1A C2A 1.455(18) . ?
C2A H2AA 0.9700 . ?
C2A H2AB 0.9700 . ?
C2A O2A 1.448(13) . ?
C6A H6AA 0.9700 . ?
C6A H6AB 0.9700 . ?
C6A C7A 1.499(11) . ?
C6A O4A 1.466(11) . ?
C7A H7AA 0.9600 . ?
C7A H7AB 0.9600 . ?
C7A H7AC 0.9600 . ?
C47 H47A 0.9600 . ?
C47 H47B 0.9600 . ?
C47 H47C 0.9600 . ?
C47 C48 1.470(10) . ?
C48 H48A 0.9700 . ?
C48 H48B 0.9700 . ?
C48 O8 1.477(8) . ?
C49 C50 1.552(8) . ?
C49 O7 1.175(7) . ?
C49 O8 1.293(7) . ?
C50 C51 1.521(9) . ?
C50 C54 1.540(7) . ?
C50 C61 1.540(8) . ?
C51 O9 1.222(8) . ?
C51 O10 1.296(9) . ?
C51 O9A 1.221(12) . ?
C51 O10A 1.308(11) . ?
C52 H52A 0.9700 . ?
C52 H52B 0.9700 . ?
C52 C53 1.601(15) . ?
C52 O10 1.473(14) . ?
C53 H53A 0.9600 . ?
C53 H53B 0.9600 . ?
C53 H53C 0.9600 . ?
C54 H54A 0.9700 . ?
C54 H54B 0.9700 . ?
C54 C55 1.512(7) . ?
C55 C56 1.389(6) . ?
C55 C60 1.382(7) . ?
C56 C57 1.399(7) . ?
C56 C78 1.506(6) . ?
C57 H57 0.9300 . ?
C57 C58 1.390(6) . ?
C58 C59 1.422(7) . ?
C58 C70 1.479(7) . ?
C59 C60 1.392(7) . ?
C59 C62 1.449(7) . ?
C60 C61 1.520(7) . ?
C61 H61A 0.9700 . ?
C61 H61B 0.9700 . ?
C62 C63 1.194(7) . ?
C63 C64 1.433(7) . ?
C64 C65 1.368(8) . ?
C64 C69 1.393(9) . ?
C65 H65 0.9300 . ?
C65 C66 1.389(8) . ?
C66 H66 0.9300 . ?
C66 C67 1.341(11) . ?
C67 C68 1.362(10) . ?
C67 F3 1.371(7) . ?
C68 H68 0.9300 . ?
C68 C69 1.378(9) . ?
C69 H69 0.9300 . ?
C70 C71 1.385(8) . ?
C70 C75 1.386(7) . ?
C71 H71 0.9300 . ?
C71 C72 1.371(9) . ?
C72 H72 0.9300 . ?
C72 C73 1.340(10) . ?
C73 C74 1.387(9) . ?
C73 F4 1.382(8) . ?
C74 H74 0.9300 . ?
C74 C75 1.358(8) . ?
C75 H75 0.9300 . ?
C76 H76A 0.9600 . ?
C76 H76B 0.9600 . ?
C76 H76C 0.9600 . ?
C76 C77 1.521(8) . ?
C77 H77 0.9800 . ?
C77 C78 1.550(7) . ?
C77 C86 1.521(7) . ?
C78 H78 0.9800 . ?
C78 C79 1.523(7) . ?
C79 C80 1.396(7) . ?
C79 C84 1.380(7) . ?
C80 H80 0.9300 . ?
C80 C81 1.373(8) . ?
C81 H81 0.9300 . ?
C81 C82 1.373(8) . ?
C82 C83 1.371(9) . ?
C82 C87 1.547(9) . ?
C83 H83 0.9300 . ?
C83 C84 1.415(7) . ?
C84 C85 1.503(7) . ?
C85 H85 0.9800 . ?
C85 C86 1.500(8) . ?
C85 O11 1.461(6) . ?
C86 H86A 0.9700 . ?
C86 H86B 0.9700 . ?
C87 H87A 0.9600 . ?
C87 H87B 0.9600 . ?
C87 H87C 0.9600 . ?
O11 C88 1.322(14) . ?
O11 C88A 1.327(10) . ?
C88 C89 1.545(16) . ?
C88 O12 1.29(2) . ?
C89 H89 0.9800 . ?
C89 C90 1.495(12) . ?
C89 C91 1.525(14) . ?
C90 H90A 0.9599 . ?
C90 H90B 0.9600 . ?
C90 H90C 0.9599 . ?
C91 H91A 0.9700 . ?
C91 H91B 0.9700 . ?
C91 C92 1.430(13) . ?
C92 H92A 0.9600 . ?
C92 H92B 0.9600 . ?
C92 H92C 0.9600 . ?
C42A C43A 1.479(17) . ?
C42A O5A 1.180(15) . ?
C43A H43A 0.9800 . ?
C43A C44A 1.48(2) . ?
C43A C45A 1.470(18) . ?
C44A H44D 0.9599 . ?
C44A H44E 0.9602 . ?
C44A H44F 0.9600 . ?
C45A H45C 0.9700 . ?
C45A H45D 0.9700 . ?
C45A C46A 1.43(3) . ?
C46A H46D 0.9600 . ?
C46A H46E 0.9600 . ?
C46A H46F 0.9600 . ?
C52A H52C 0.9700 . ?
C52A H52D 0.9700 . ?
C52A C53A 1.589(12) . ?
C52A O10A 1.494(16) . ?
C53A H53D 0.9600 . ?
C53A H53E 0.9600 . ?
C53A H53F 0.9600 . ?
C88A C89A 1.547(13) . ?
C88A O12A 1.290(19) . ?
C89A H89A 0.9800 . ?
C89A C90A 1.473(15) . ?
C89A C91A 1.539(17) . ?
C90A H90D 0.9600 . ?
C90A H90E 0.9600 . ?
C90A H90F 0.9600 . ?
C91A H91C 0.9700 . ?
C91A H91D 0.9700 . ?
C91A C92A 1.350(16) . ?
C92A H92D 0.9600 . ?
C92A H92E 0.9600 . ?
C92A H92F 0.9600 . ?

loop_
_geom_torsion_atom_site_label_1
_geom_torsion_atom_site_label_2
_geom_torsion_atom_site_label_3
_geom_torsion_atom_site_label_4
_geom_torsion
_geom_torsion_site_symmetry_1
_geom_torsion_site_symmetry_2
_geom_torsion_site_symmetry_3
_geom_torsion_site_symmetry_4
_geom_torsion_publ_flag
C3 C4 C5 O3 141(3) . . . . ?
C3 C4 C5 O4 -35.6(15) . . . . ?
C3 C4 C5 O3A 118(2) . . . . ?
C3 C4 C5 O4A -60.1(11) . . . . ?
C3 C4 C8 C9 148.3(5) . . . . ?
C3 C4 C15 C14 -147.8(5) . . . . ?
C1 C2 O2 C3 -88.8(18) . . . . ?
O1 C3 O2 C2 -16(3) . . . . ?
O1 C3 C4 C5 125(2) . . . . ?
O1 C3 C4 C8 -114(2) . . . . ?
O1 C3 C4 C15 3(2) . . . . ?
O2 C3 C4 C5 -68.0(10) . . . . ?
O2 C3 C4 C8 53.5(10) . . . . ?
O2 C3 C4 C15 170.9(10) . . . . ?
C4 C3 O2 C2 176.4(8) . . . . ?
C4 C3 O2A C2A -178(2) . . . . ?
C4 C5 O4 C6 179.7(11) . . . . ?
C4 C5 O4A C6A 176.9(9) . . . . ?
C4 C8 C9 C10 163.8(5) . . . . ?
C4 C8 C9 C14 -18.1(6) . . . . ?
C5 C4 C8 C9 -91.9(5) . . . . ?
C5 C4 C15 C14 92.8(5) . . . . ?
C7 C6 O4 C5 -128(2) . . . . ?
O3 C5 O4 C6 3(3) . . . . ?
C8 C4 C5 O3 18(3) . . . . ?
C8 C4 C5 O4 -158.3(14) . . . . ?
C8 C4 C5 O3A -4(2) . . . . ?
C8 C4 C5 O4A 177.1(11) . . . . ?
C8 C4 C15 C14 -26.0(6) . . . . ?
C8 C9 C10 C11 -179.9(5) . . . . ?
C8 C9 C10 C32 1.5(8) . . . . ?
C8 C9 C14 C13 -178.1(5) . . . . ?
C8 C9 C14 C15 1.6(6) . . . . ?
C9 C10 C11 C12 -3.5(7) . . . . ?
C9 C10 C32 C31 108.9(5) . . . . ?
C9 C10 C32 C33 -123.0(5) . . . . ?
C9 C14 C15 C4 15.6(6) . . . . ?
C10 C9 C14 C13 0.2(7) . . . . ?
C10 C9 C14 C15 179.9(5) . . . . ?
C10 C11 C12 C13 2.1(7) . . . . ?
C10 C11 C12 C24 -178.0(4) . . . . ?
C10 C32 C33 C34 45.1(6) . . . . ?
C10 C32 C33 C38 -137.9(5) . . . . ?
C11 C10 C32 C31 -69.7(6) . . . . ?
C11 C10 C32 C33 58.3(6) . . . . ?
C11 C12 C13 C14 0.5(7) . . . . ?
C11 C12 C13 C16 -178.2(4) . . . . ?
C11 C12 C24 C25 -137.9(5) . . . . ?
C11 C12 C24 C29 39.1(6) . . . . ?
C12 C13 C14 C9 -1.6(7) . . . . ?
C12 C13 C14 C15 178.8(5) . . . . ?
C12 C24 C25 C26 178.1(4) . . . . ?
C12 C24 C29 C28 -177.6(5) . . . . ?
C13 C12 C24 C25 42.0(7) . . . . ?
C13 C12 C24 C29 -141.1(5) . . . . ?
C13 C14 C15 C4 -164.7(5) . . . . ?
C14 C9 C10 C11 2.2(7) . . . . ?
C14 C9 C10 C32 -176.5(4) . . . . ?
C15 C4 C5 O3 -97(3) . . . . ?
C15 C4 C5 O4 86.2(14) . . . . ?
C15 C4 C5 O3A -120(2) . . . . ?
C15 C4 C5 O4A 61.7(11) . . . . ?
C15 C4 C8 C9 27.0(6) . . . . ?
C16 C13 C14 C9 177.2(4) . . . . ?
C16 C13 C14 C15 -2.4(7) . . . . ?
C17 C18 C19 C20 -179.4(6) . . . . ?
C17 C18 C23 C22 179.1(5) . . . . ?
C18 C19 C20 C21 1.1(11) . . . . ?
C19 C18 C23 C22 0.9(8) . . . . ?
C19 C20 C21 C22 -1.0(12) . . . . ?
C19 C20 C21 F1 178.6(6) . . . . ?
C20 C21 C22 C23 0.7(11) . . . . ?
C21 C22 C23 C18 -0.7(9) . . . . ?
C23 C18 C19 C20 -1.1(9) . . . . ?
C24 C12 C13 C14 -179.4(4) . . . . ?
C24 C12 C13 C16 1.9(7) . . . . ?
C24 C25 C26 C27 -2.0(8) . . . . ?
C25 C24 C29 C28 -0.6(7) . . . . ?
C25 C26 C27 C28 2.5(9) . . . . ?
C25 C26 C27 F2 179.8(5) . . . . ?
C26 C27 C28 C29 -2.0(10) . . . . ?
C27 C28 C29 C24 1.0(9) . . . . ?
C29 C24 C25 C26 1.1(7) . . . . ?
C30 C31 C32 C10 -68.1(5) . . . . ?
C30 C31 C32 C33 164.0(4) . . . . ?
C30 C31 C40 C39 173.7(5) . . . . ?
C31 C32 C33 C34 171.0(4) . . . . ?
C31 C32 C33 C38 -12.0(6) . . . . ?
C32 C10 C11 C12 175.2(5) . . . . ?
C32 C31 C40 C39 -63.6(6) . . . . ?
C32 C33 C34 C35 178.0(5) . . . . ?
C32 C33 C38 C37 -177.4(5) . . . . ?
C32 C33 C38 C39 2.8(7) . . . . ?
C33 C34 C35 C36 -0.3(8) . . . . ?
C33 C38 C39 C40 -24.3(7) . . . . ?
C33 C38 C39 O6 -145.3(5) . . . . ?
C34 C33 C38 C37 -0.4(7) . . . . ?
C34 C33 C38 C39 179.9(4) . . . . ?
C34 C35 C36 C37 -0.7(8) . . . . ?
C34 C35 C36 C41 179.6(5) . . . . ?
C35 C36 C37 C38 1.2(8) . . . . ?
C36 C37 C38 C33 -0.6(8) . . . . ?
C36 C37 C38 C39 179.1(5) . . . . ?
C37 C38 C39 C40 156.0(5) . . . . ?
C37 C38 C39 O6 35.0(7) . . . . ?
C38 C33 C34 C35 0.9(7) . . . . ?
C38 C39 C40 C31 54.2(6) . . . . ?
C38 C39 O6 C42 -154.7(7) . . . . ?
C38 C39 O6 C42A -113(3) . . . . ?
C39 O6 C42 C43 -171.6(7) . . . . ?
C39 O6 C42 O5 4.2(15) . . . . ?
C39 O6 C42A C43A -178(3) . . . . ?
C39 O6 C42A O5A 0(7) . . . . ?
C40 C31 C32 C10 169.2(4) . . . . ?
C40 C31 C32 C33 41.4(6) . . . . ?
C40 C39 O6 C42 82.6(8) . . . . ?
C40 C39 O6 C42A 124(3) . . . . ?
C41 C36 C37 C38 -179.1(6) . . . . ?
F1 C21 C22 C23 -178.9(5) . . . . ?
F2 C27 C28 C29 -179.3(5) . . . . ?
O6 C39 C40 C31 174.8(4) . . . . ?
O6 C42 C43 C44 85.8(11) . . . . ?
O6 C42 C43 C45 -151.0(11) . . . . ?
O6 C42A C43A C44A -134(5) . . . . ?
O6 C42A C43A C45A 52(6) . . . . ?
C42 C43 C45 C46 74.5(16) . . . . ?
C44 C43 C45 C46 -164.8(13) . . . . ?
O5 C42 C43 C44 -89.7(14) . . . . ?
O5 C42 C43 C45 33.4(18) . . . . ?
C1A C2A O2A C3 -124(4) . . . . ?
O1A C3 C4 C5 105(4) . . . . ?
O1A C3 C4 C8 -133(4) . . . . ?
O1A C3 C4 C15 -16(4) . . . . ?
O1A C3 O2A C2A 26(6) . . . . ?
O2A C3 C4 C5 -50.3(18) . . . . ?
O2A C3 C4 C8 71.2(18) . . . . ?
O2A C3 C4 C15 -171.3(18) . . . . ?
C7A C6A O4A C5 -112.0(16) . . . . ?
O3A C5 O4A C6A -2(2) . . . . ?
C47 C48 O8 C49 94.2(8) . . . . ?
C49 C50 C51 O9 132.3(8) . . . . ?
C49 C50 C51 O10 -55.2(9) . . . . ?
C49 C50 C51 O9A -124.6(14) . . . . ?
C49 C50 C51 O10A 15.5(11) . . . . ?
C49 C50 C54 C55 152.9(5) . . . . ?
C49 C50 C61 C60 -148.5(5) . . . . ?
C50 C49 O8 C48 -172.4(5) . . . . ?
C50 C51 O10 C52 -176.9(10) . . . . ?
C50 C51 O10A C52A -168.9(14) . . . . ?
C50 C54 C55 C56 164.9(5) . . . . ?
C50 C54 C55 C60 -16.4(6) . . . . ?
C51 C50 C54 C55 -90.5(5) . . . . ?
C51 C50 C61 C60 91.1(5) . . . . ?
C53 C52 O10 C51 -108.1(17) . . . . ?
O9 C51 O10 C52 -4.6(17) . . . . ?
C54 C50 C51 O9 12.7(10) . . . . ?
C54 C50 C51 O10 -174.8(8) . . . . ?
C54 C50 C51 O9A 115.8(14) . . . . ?
C54 C50 C51 O10A -104.2(10) . . . . ?
C54 C50 C61 C60 -25.3(6) . . . . ?
C54 C55 C56 C57 -179.1(5) . . . . ?
C54 C55 C56 C78 2.0(8) . . . . ?
C54 C55 C60 C59 179.8(5) . . . . ?
C54 C55 C60 C61 0.2(6) . . . . ?
C55 C56 C57 C58 -2.2(7) . . . . ?
C55 C56 C78 C77 110.0(5) . . . . ?
C55 C56 C78 C79 -122.3(5) . . . . ?
C55 C60 C61 C50 16.1(6) . . . . ?
C56 C55 C60 C59 -1.4(8) . . . . ?
C56 C55 C60 C61 179.0(5) . . . . ?
C56 C57 C58 C59 1.0(7) . . . . ?
C56 C57 C58 C70 -178.4(4) . . . . ?
C56 C78 C79 C80 44.8(6) . . . . ?
C56 C78 C79 C84 -139.7(5) . . . . ?
C57 C56 C78 C77 -68.8(6) . . . . ?
C57 C56 C78 C79 58.8(6) . . . . ?
C57 C58 C59 C60 0.1(7) . . . . ?
C57 C58 C59 C62 -177.9(5) . . . . ?
C57 C58 C70 C71 37.5(7) . . . . ?
C57 C58 C70 C75 -137.4(5) . . . . ?
C58 C59 C60 C55 0.1(7) . . . . ?
C58 C59 C60 C61 179.7(5) . . . . ?
C58 C70 C71 C72 -175.1(6) . . . . ?
C58 C70 C75 C74 175.1(5) . . . . ?
C59 C58 C70 C71 -141.8(5) . . . . ?
C59 C58 C70 C75 43.3(7) . . . . ?
C59 C60 C61 C50 -163.5(5) . . . . ?
C60 C55 C56 C57 2.4(7) . . . . ?
C60 C55 C56 C78 -176.5(4) . . . . ?
C61 C50 C51 O9 -100.4(8) . . . . ?
C61 C50 C51 O10 72.1(9) . . . . ?
C61 C50 C51 O9A 2.7(15) . . . . ?
C61 C50 C51 O10A 142.7(10) . . . . ?
C61 C50 C54 C55 25.4(6) . . . . ?
C62 C59 C60 C55 178.1(5) . . . . ?
C62 C59 C60 C61 -2.3(8) . . . . ?
C63 C64 C65 C66 -179.6(6) . . . . ?
C63 C64 C69 C68 179.1(6) . . . . ?
C64 C65 C66 C67 0.2(10) . . . . ?
C65 C64 C69 C68 0.2(9) . . . . ?
C65 C66 C67 C68 0.9(12) . . . . ?
C65 C66 C67 F3 -178.6(6) . . . . ?
C66 C67 C68 C69 -1.4(12) . . . . ?
C67 C68 C69 C64 0.7(11) . . . . ?
C69 C64 C65 C66 -0.7(9) . . . . ?
C70 C58 C59 C60 179.4(4) . . . . ?
C70 C58 C59 C62 1.5(7) . . . . ?
C70 C71 C72 C73 1.3(11) . . . . ?
C71 C70 C75 C74 0.1(8) . . . . ?
C71 C72 C73 C74 -3.0(12) . . . . ?
C71 C72 C73 F4 178.4(7) . . . . ?
C72 C73 C74 C75 3.2(12) . . . . ?
C73 C74 C75 C70 -1.6(9) . . . . ?
C75 C70 C71 C72 0.1(9) . . . . ?
C76 C77 C78 C56 -68.0(5) . . . . ?
C76 C77 C78 C79 164.0(4) . . . . ?
C76 C77 C86 C85 173.8(5) . . . . ?
C77 C78 C79 C80 170.9(4) . . . . ?
C77 C78 C79 C84 -13.6(6) . . . . ?
C78 C56 C57 C58 176.7(4) . . . . ?
C78 C77 C86 C85 -62.8(6) . . . . ?
C78 C79 C80 C81 177.0(5) . . . . ?
C78 C79 C84 C83 -175.6(4) . . . . ?
C78 C79 C84 C85 7.5(7) . . . . ?
C79 C80 C81 C82 -2.0(9) . . . . ?
C79 C84 C85 C86 -28.8(7) . . . . ?
C79 C84 C85 O11 -149.8(5) . . . . ?
C80 C79 C84 C83 -0.1(7) . . . . ?
C80 C79 C84 C85 -177.0(4) . . . . ?
C80 C81 C82 C83 1.5(9) . . . . ?
C80 C81 C82 C87 -179.6(6) . . . . ?
C81 C82 C83 C84 -0.3(9) . . . . ?
C82 C83 C84 C79 -0.4(8) . . . . ?
C82 C83 C84 C85 176.5(5) . . . . ?
C83 C84 C85 C86 154.4(5) . . . . ?
C83 C84 C85 O11 33.4(6) . . . . ?
C84 C79 C80 C81 1.3(8) . . . . ?
C84 C85 C86 C77 56.3(6) . . . . ?
C84 C85 O11 C88 -135(3) . . . . ?
C84 C85 O11 C88A -144.2(18) . . . . ?
C85 O11 C88 C89 178(2) . . . . ?
C85 O11 C88 O12 -45(5) . . . . ?
C85 O11 C88A C89A 173.9(15) . . . . ?
C85 O11 C88A O12A 20(3) . . . . ?
C86 C77 C78 C56 168.4(4) . . . . ?
C86 C77 C78 C79 40.4(6) . . . . ?
C86 C85 O11 C88 103(3) . . . . ?
C86 C85 O11 C88A 93.3(18) . . . . ?
C87 C82 C83 C84 -179.3(6) . . . . ?
F3 C67 C68 C69 178.1(6) . . . . ?
F4 C73 C74 C75 -178.2(6) . . . . ?
O7 C49 C50 C51 -90.0(8) . . . . ?
O7 C49 C50 C54 28.6(9) . . . . ?
O7 C49 C50 C61 148.4(7) . . . . ?
O7 C49 O8 C48 12.2(10) . . . . ?
O8 C49 C50 C51 94.5(6) . . . . ?
O8 C49 C50 C54 -146.9(5) . . . . ?
O8 C49 C50 C61 -27.1(7) . . . . ?
O11 C85 C86 C77 176.4(4) . . . . ?
O11 C88 C89 C90 -142(4) . . . . ?
O11 C88 C89 C91 94(3) . . . . ?
O11 C88A C89A C90A 173(2) . . . . ?
O11 C88A C89A C91A -68(3) . . . . ?
C88 C89 C91 C92 89(3) . . . . ?
C90 C89 C91 C92 -26(4) . . . . ?
O12 C88 C89 C90 83(5) . . . . ?
O12 C88 C89 C91 -42(4) . . . . ?
C42A C43A C45A C46A 24(5) . . . . ?
C44A C43A C45A C46A -148(6) . . . . ?
O5A C42A C43A C44A 47(7) . . . . ?
O5A C42A C43A C45A -126(5) . . . . ?
C53A C52A O10A C51 85(3) . . . . ?
O9A C51 O10A C52A -24(2) . . . . ?
C88A C89A C91A C92A -164(3) . . . . ?
C90A C89A C91A C92A -46(4) . . . . ?
O12A C88A C89A C90A -36(4) . . . . ?
O12A C88A C89A C91A 83(3) . . . . ?
